data_1568204
loop_
_publ_author_name
'Alexander, Carlson'
'Thom, James A.'
'Kenwright, Alan M.'
'Christensen, Kirsten E.'
'S&#xf8;rensen, Thomas Just'
'Faulkner, Stephen'

_publ_section_title
;
 Chelating chloride using binuclear lanthanide complexes in water.
;
_journal_issue 5
_journal_name_full 'Chemical science'
_journal_page_first 1194
_journal_page_last 1204
_journal_paper_doi 10.1039/d2sc05417e
_journal_volume 14
_journal_year 2023
_chemical_formula_moiety 'C186 H316 N48 O84 Yb12'
_chemical_formula_sum 'C186 H316 N48 O84 Yb12'
_chemical_formula_weight 6645.35
_chemical_melting_point ?
_space_group_IT_number 14
_space_group_name_Hall '-P 2yn'
_space_group_name_H-M_alt 'P 1 21/n 1'
_symmetry_cell_setting monoclinic
_symmetry_space_group_name_Hall '-P 2yn'
_symmetry_space_group_name_H-M 'P 1 21/n 1'
_atom_sites_solution_hydrogens difmap
_atom_sites_solution_primary other
_audit_creation_date 2021-11-24
_audit_creation_method 'CRYSTALS_ver_*****_build_8199 '
_audit_update_record
;
2022-08-17 deposited with the CCDC.	2022-12-27 downloaded from the CCDC.
;
_cell_angle_alpha 90
_cell_angle_beta 103.219(2)
_cell_angle_gamma 90
_cell_formula_units_Z 2
_cell_length_a 28.4973(7)
_cell_length_b 15.9022(3)
_cell_length_c 39.7702(8)
_cell_measurement_reflns_used 41466
_cell_measurement_temperature 150
_cell_measurement_theta_max 43.14
_cell_measurement_theta_min 4.04
_cell_volume 17545.1(7)
_computing_cell_refinement
; 
 CrysAlisPro (Rigaku Oxford Diffraction, 2017) 
;
_computing_data_collection 'SuperNova, (Oxford Diffraction, 2010)'
_computing_data_reduction
; 
 CrysAlisPro (Rigaku Oxford Diffraction, 2017) 
;
_computing_molecular_graphics 'CAMERON (Watkin et al., 1996)'
_computing_publication_material 'CRYSTALS (Betteridge et al., 2003)'
_computing_structure_refinement 'CRYSTALS (Betteridge et al., 2003)'
_computing_structure_solution 'Superflip (Palatinus & Chapuis, 2007)'
_diffrn_ambient_temperature 150
_diffrn_measured_fraction_theta_full 0.996
_diffrn_measured_fraction_theta_max 0.984
_diffrn_measurement_device Area
_diffrn_measurement_device_type 'Oxford Diffraction SuperNova'
_diffrn_measurement_method \w
_diffrn_radiation_monochromator 'focussing mirrors'
_diffrn_radiation_type 'Cu K\a'
_diffrn_radiation_wavelength 1.54180
_diffrn_reflns_av_R_equivalents 0.110
_diffrn_reflns_av_sigmaI/netI 0.1327
_diffrn_reflns_av_unetI/netI 0.133
_diffrn_reflns_limit_h_max 25
_diffrn_reflns_limit_h_min -25
_diffrn_reflns_limit_k_max 14
_diffrn_reflns_limit_k_min -14
_diffrn_reflns_limit_l_max 35
_diffrn_reflns_limit_l_min -34
_diffrn_reflns_number 158465
_diffrn_reflns_theta_full 41.921
_diffrn_reflns_theta_max 43.217
_diffrn_reflns_theta_min 3.597
_diffrn_standards_number 0
_exptl_absorpt_coefficient_mu 6.187
_exptl_absorpt_correction_T_max 0.78
_exptl_absorpt_correction_T_min 0.26
_exptl_absorpt_correction_type multi-scan
_exptl_absorpt_process_details
; 
 CrysAlisPro (Rigaku Oxford Diffraction, 2017) 
;
_exptl_crystal_colour clear_pale_colourless
_exptl_crystal_density_diffrn 1.258
_exptl_crystal_density_meas ?
_exptl_crystal_density_method 'not measured'
_exptl_crystal_description plate
_exptl_crystal_F_000 6560
_exptl_crystal_size_max 0.18
_exptl_crystal_size_mid 0.15
_exptl_crystal_size_min 0.04
_refine_diff_density_max 1.86
_refine_diff_density_min -1.73
_refine_ls_extinction_method None
_refine_ls_goodness_of_fit_ref 1.0303
_refine_ls_hydrogen_treatment constr
_refine_ls_matrix_type full
_refine_ls_number_parameters 1512
_refine_ls_number_reflns 12655
_refine_ls_number_restraints 244
_refine_ls_R_factor_all 0.0851
_refine_ls_R_factor_gt 0.0701
_refine_ls_shift/su_max 0.0048387
_refine_ls_shift/su_mean 0.0000739
_refine_ls_structure_factor_coef Fsqd
_refine_ls_weighting_details
;
 Method= Modified Sheldrick 
 w=1/[\s^2^(F^2^) + ( 0.12P)^2^ +*****P] 
 ,where P=(max(Fo^2^,0) + 2Fc^2^)/3 
;
_refine_ls_weighting_scheme calc
_refine_ls_wR_factor_all 0.2144
_refine_ls_wR_factor_gt 0.1987
_refine_ls_wR_factor_ref 0.2144
_reflns_limit_h_max 24
_reflns_limit_h_min -25
_reflns_limit_k_max 14
_reflns_limit_k_min 0
_reflns_limit_l_max 35
_reflns_limit_l_min 0
_reflns_number_gt 9970
_reflns_number_total 12717
_reflns_threshold_expression I>2.0\s(I)
_oxford_diffrn_Wilson_B_factor 5.94
_oxford_diffrn_Wilson_scale 2.24
_oxford_refine_ls_scale 0.843(3)
_oxford_structure_analysis_title 7526
_cod_data_source_file d2sc05417e2.cif
_cod_data_source_block Yb_2-DO3A_2-C-3
_cod_depositor_comments
;
The following automatic conversions were performed:

data item '_chemical_melting_point' value 'not measured' was changed
to '?' -- the value is undefined or not given.

data item '_exptl_crystal_density_meas' value 'not measured' was
changed to '?' -- the value is perceived as not measured.

Automatic conversion script
Id: cif_fix_values 7556 2019-12-06 15:28:31Z antanas 

 Adding full bibliography for 1568201--1568207.cif.
;
_cod_original_sg_symbol_H-M 'P 21/n '
_cod_database_code 1568204
_oxford_refine_reflns_threshold_expression I>-10.0\s(I)
_refine_ls_r_factor_ref 0.0851
_reflns_number_all 12655
_platon_squeeze_void_probe_radius 1.20

loop_
_symmetry_equiv_pos_as_xyz
x,y,z
-x,-y,-z
x+1/2,-y+1/2,z+1/2
-x+1/2,y+1/2,-z+1/2

loop_
_atom_site_label
_atom_site_type_symbol
_atom_site_fract_x
_atom_site_fract_y
_atom_site_fract_z
_atom_site_U_iso_or_equiv
_atom_site_occupancy
_atom_site_adp_type
_atom_site_refinement_flags_posn
_atom_site_refinement_flags_adp
_atom_site_refinement_flags_occupancy
_atom_site_disorder_assembly
_atom_site_disorder_group
_atom_site_attached_hydrogens
Yb1 Yb 0.28209(4) 0.32770(7) 0.60879(3) 0.0702 1.0000 Uani . U . . . .
N2 N 0.3477(5) 0.4032(10) 0.5799(4) 0.0618 1.0000 Uani . . . . . .
C3 C 0.3823(7) 0.3432(14) 0.5730(5) 0.0782 1.0000 Uani . . . . . .
C4 C 0.3577(7) 0.2610(12) 0.5565(5) 0.0666 1.0000 Uani . . . . . .
N5 N 0.3319(5) 0.2159(9) 0.5803(4) 0.0553 1.0000 Uani . . . . . .
C6 C 0.3654(7) 0.1690(11) 0.6059(5) 0.0576 1.0000 Uani . . . . . .
C7 C 0.3471(7) 0.1492(13) 0.6377(5) 0.0693 1.0000 Uani . . . . . .
N8 N 0.3364(5) 0.2262(9) 0.6551(4) 0.0532 1.0000 Uani . . . . . .
C9 C 0.3811(7) 0.2672(13) 0.6743(5) 0.0714 1.0000 Uani . . . . . .
C10 C 0.3720(7) 0.3531(14) 0.6852(5) 0.0666 1.0000 Uani . . . . . .
N11 N 0.3522(6) 0.4093(11) 0.6556(4) 0.0660 1.0000 Uani . . . . . .
C12 C 0.3904(7) 0.4362(13) 0.6400(5) 0.0694 1.0000 Uani . . . . . .
C13 C 0.3753(7) 0.4707(11) 0.6037(5) 0.0661 1.0000 Uani . . . . . .
C14 C 0.2965(7) 0.1629(11) 0.5596(5) 0.0649 1.0000 Uani . . . . . .
C15 C 0.2505(8) 0.2136(18) 0.5403(6) 0.0689 1.0000 Uani . . . . . .
O16 O 0.2199(5) 0.1751(8) 0.5195(4) 0.0713 1.0000 Uani . . . . . .
O17 O 0.2494(4) 0.2904(9) 0.5505(3) 0.0694 1.0000 Uani . . . . . .
C18 C 0.3269(7) 0.4821(12) 0.6657(5) 0.0678 1.0000 Uani . . . . . .
C19 C 0.2895(8) 0.525(2) 0.6377(6) 0.0823 1.0000 Uani . . . . . .
O20 O 0.2803(6) 0.5982(10) 0.6397(4) 0.0866 1.0000 Uani . . . . . .
O21 O 0.2717(5) 0.4715(8) 0.6123(3) 0.0663 1.0000 Uani . . . . . .
C22 C 0.3072(7) 0.2061(11) 0.6791(5) 0.0685 1.0000 Uani . . . . . .
C23 C 0.2728(7) 0.2706(14) 0.6856(7) 0.0666 1.0000 Uani . . . . . .
O24 O 0.2573(5) 0.2619(7) 0.7116(4) 0.0640 1.0000 Uani . . . . . .
O25 O 0.2611(4) 0.3293(8) 0.6638(3) 0.0566 1.0000 Uani . . . . . .
O26 O 0.1946(4) 0.3643(7) 0.5942(3) 0.0672 1.0000 Uani . . . . . .
Yb31 Yb 0.20731(4) 0.31566(6) 0.74876(3) 0.0685 1.0000 Uani . . . . . .
N32 N 0.1333(5) 0.2723(10) 0.7804(4) 0.0595 1.0000 Uani . . . . . .
C33 C 0.1367(7) 0.1809(13) 0.7877(5) 0.0734 1.0000 Uani . . . . . .
C34 C 0.1465(7) 0.1314(11) 0.7581(4) 0.0608 1.0000 Uani . . . . . .
N35 N 0.1945(6) 0.1499(9) 0.7499(4) 0.0598 1.0000 Uani . . . . . .
C36 C 0.2322(7) 0.1082(11) 0.7755(5) 0.0613 1.0000 Uani . . . . . .
C37 C 0.2801(8) 0.1440(13) 0.7770(5) 0.0766 1.0000 Uani . . . . . .
N38 N 0.2833(5) 0.2385(10) 0.7877(4) 0.0601 1.0000 Uani . . . . . .
C39 C 0.2823(7) 0.2440(14) 0.8236(5) 0.0773 1.0000 Uani . . . . . .
C40 C 0.2732(7) 0.3317(13) 0.8344(5) 0.0701 1.0000 Uani . . . . . .
N41 N 0.2233(6) 0.3552(11) 0.8162(4) 0.0707 1.0000 Uani . . . . . .
C42 C 0.1876(8) 0.3211(13) 0.8335(6) 0.0814 1.0000 Uani . . . . . .
C43 C 0.1386(7) 0.3191(12) 0.8133(5) 0.0643 1.0000 Uani . . . . . .
C44 C 0.1913(7) 0.1233(11) 0.7157(5) 0.0525 1.0000 Uani . . . . . .
C45 C 0.1604(7) 0.1776(16) 0.6909(7) 0.0653 1.0000 Uani . . . . . .
O46 O 0.1456(4) 0.1496(8) 0.6594(4) 0.0630 1.0000 Uani . . . . . .
O47 O 0.1525(4) 0.2522(9) 0.6993(3) 0.0561 1.0000 Uani . . . . . .
C48 C 0.2183(8) 0.4492(14) 0.8155(5) 0.0764 1.0000 Uani . . . . . .
C49 C 0.1756(8) 0.4838(16) 0.7871(6) 0.0719 1.0000 Uani . . . . . .
O50 O 0.1530(6) 0.5426(10) 0.7902(4) 0.0989 1.0000 Uani . . . . . .
O51 O 0.1677(4) 0.4386(8) 0.7589(4) 0.0667 1.0000 Uani . . . . . .
C52 C 0.3258(7) 0.2766(12) 0.7806(4) 0.0543 1.0000 Uani . . . . . .
C53 C 0.3192(9) 0.3668(14) 0.7715(4) 0.0522 1.0000 Uani . . . . . .
O54 O 0.3571(6) 0.4089(8) 0.7722(3) 0.0769 1.0000 Uani . . . . . .
O55 O 0.2785(6) 0.3985(7) 0.7632(3) 0.0648 1.0000 Uani . . . . . .
O56 O 0.1983(4) 0.4135(7) 0.6977(3) 0.0675 1.0000 Uani . . . . . .
C57 C 0.0879(7) 0.2936(11) 0.7569(4) 0.0606 1.0000 Uani . . . . . .
C58 C 0.0402(7) 0.2725(12) 0.7686(5) 0.0650 1.0000 Uani . . . . . .
C59 C -0.0009(7) 0.3138(12) 0.7454(5) 0.0626 1.0000 Uani . . . . . .
Yb61 Yb 0.08600(4) 0.16769(7) 0.60632(3) 0.0717 1.0000 Uani D U . . . .
N62 N 0.0692(6) 0.1239(10) 0.5368(4) 0.0618 1.0000 Uani . . . . . .
C63 C 0.0170(6) 0.1187(13) 0.5217(4) 0.0640 1.0000 Uani . . . . . .
C64 C -0.0105(7) 0.0726(13) 0.5457(5) 0.0743 1.0000 Uani . . . . . .
N65 N -0.0041(2) 0.1099(5) 0.5796(3) 0.0660 1.0000 Uani D . . . . .
C66 C -0.0149(7) 0.0463(13) 0.6038(5) 0.0774 1.0000 Uani . . . . . .
C67 C 0.0260(7) -0.0161(11) 0.6156(5) 0.0632 1.0000 Uani . . . . . .
N68 N 0.0688(6) 0.0250(9) 0.6369(4) 0.0659 1.0000 Uani . . . . . .
C69 C 0.1126(7) -0.0303(11) 0.6403(5) 0.0597 1.0000 Uani . . . . . .
C70 C 0.1305(6) -0.0370(12) 0.6089(5) 0.0685 1.0000 Uani . . . . . .
N71 N 0.1432(5) 0.0443(9) 0.5944(4) 0.0566 1.0000 Uani . U . . . .
C72 C 0.1394(7) 0.0313(12) 0.5575(5) 0.0631 1.0000 Uani . . . . . .
C73 C 0.0920(7) 0.0373(12) 0.5368(5) 0.0653 1.0000 Uani . . . . . .
C74 C -0.0346(2) 0.1835(7) 0.5768(4) 0.0770 0.58(3) Uani D . P 1 1 .
C75 C -0.0092(4) 0.2641(6) 0.5642(4) 0.0805 0.58(3) Uani D . P 1 1 .
O76 O -0.0379(7) 0.3299(11) 0.5602(7) 0.0842 0.58(3) Uani D . P 1 1 .
O77 O 0.0348(4) 0.2664(9) 0.5720(6) 0.0688 0.58(3) Uani D . P 1 1 .
C574 C -0.0351(2) 0.1818(9) 0.5799(5) 0.0770 0.42(3) Uani D . P 1 2 .
C575 C -0.0113(5) 0.2663(7) 0.5692(7) 0.0805 0.42(3) Uani D . P 1 2 .
O576 O -0.0400(6) 0.3028(18) 0.5424(8) 0.0842 0.42(3) Uani D . P 1 2 .
O577 O 0.0327(6) 0.2702(10) 0.5764(10) 0.0688 0.42(3) Uani D . P 1 2 .
C78 C 0.0607(7) 0.0460(13) 0.6703(5) 0.0671 1.0000 Uani . . . . . .
C79 C 0.0406(8) 0.1312(15) 0.6729(8) 0.0800 1.0000 Uani . . . . . .
O80 O 0.0266(5) 0.1454(9) 0.7008(4) 0.0757 1.0000 Uani . . . . . .
O81 O 0.0427(5) 0.1836(9) 0.6488(4) 0.0762 1.0000 Uani . . . . . .
C82 C 0.1922(6) 0.0720(11) 0.6104(4) 0.0554 1.0000 Uani . U . . . .
C83 C 0.1985(8) 0.1666(12) 0.6043(4) 0.0614 1.0000 Uani . U . . . .
O84 O 0.2398(4) 0.1939(7) 0.6121(3) 0.0625 1.0000 Uani . U . . . .
O85 O 0.1603(4) 0.2061(7) 0.5920(3) 0.0611 1.0000 Uani . U . . . .
O86 O 0.1072(4) 0.3105(7) 0.6316(3) 0.0701 1.0000 Uani . . . . . .
C87 C 0.0915(7) 0.1860(11) 0.5165(5) 0.0598 1.0000 Uani . . . . . .
C88 C 0.0882(7) 0.1630(12) 0.4807(5) 0.0706 1.0000 Uani . . . . . .
C89 C 0.1136(7) 0.2240(12) 0.4628(5) 0.0752 1.0000 Uani . . . . . .
Yb91 Yb 0.15726(4) 0.33039(7) 0.39919(3) 0.0729 1.0000 Uani . . . . . .
N92 N 0.1724(6) 0.2639(10) 0.3400(4) 0.0656 1.0000 Uani . . . . . .
C93 C 0.1296(7) 0.2172(12) 0.3221(5) 0.0643 1.0000 Uani . . . . . .
C94 C 0.0839(8) 0.2644(12) 0.3207(5) 0.0746 1.0000 Uani . . . . . .
N95 N 0.0744(5) 0.2793(10) 0.3553(4) 0.0603 1.0000 Uani . . . . . .
C96 C 0.0551(7) 0.2000(12) 0.3673(5) 0.0632 1.0000 Uani . . . . . .
C97 C 0.0612(7) 0.1978(12) 0.4057(5) 0.0634 1.0000 Uani . . . . . .
N98 N 0.1106(6) 0.2064(9) 0.4244(4) 0.0625 1.0000 Uani . . . . . .
C99 C 0.1364(8) 0.1263(14) 0.4217(5) 0.0795 1.0000 Uani . . . . . .
C100 C 0.1909(8) 0.1343(13) 0.4313(5) 0.0745 1.0000 Uani . . . . . .
N101 N 0.2083(5) 0.1900(10) 0.4086(4) 0.0621 1.0000 Uani . . . . . .
C102 C 0.2116(7) 0.1484(12) 0.3763(5) 0.0707 1.0000 Uani . . . . . .
C103 C 0.2155(7) 0.2077(11) 0.3476(5) 0.0626 1.0000 Uani . . . . . .
C104 C 0.0394(7) 0.3497(14) 0.3543(5) 0.0737 1.0000 Uani . . . . . .
C105 C 0.0475(14) 0.3866(13) 0.3905(8) 0.0931 1.0000 Uani . . . . . .
O106 O 0.0062(6) 0.4142(11) 0.3959(4) 0.1045 1.0000 Uani . . . . . .
O107 O 0.0857(6) 0.3883(9) 0.4107(4) 0.0773 1.0000 Uani . . . . . .
C108 C 0.2586(7) 0.2194(12) 0.4282(5) 0.0673 1.0000 Uani . . . . . .
C109 C 0.2545(11) 0.2875(14) 0.4548(6) 0.0756 1.0000 Uani . . . . . .
O110 O 0.2932(6) 0.3072(8) 0.4754(4) 0.0819 1.0000 Uani . . . . . .
O111 O 0.2131(6) 0.3195(8) 0.4535(3) 0.0717 1.0000 Uani . . . . . .
C112 C 0.1798(7) 0.3364(13) 0.3187(5) 0.0659 1.0000 Uani . . . . . .
C113 C 0.1556(7) 0.4131(14) 0.3236(6) 0.0620 1.0000 Uani . . . . . .
O114 O 0.1517(4) 0.4711(9) 0.3019(3) 0.0654 1.0000 Uani . . . . . .
O115 O 0.1387(4) 0.4209(7) 0.3509(4) 0.0675 1.0000 Uani . . . . . .
O116 O 0.1675(4) 0.4720(7) 0.4262(3) 0.0763 1.0000 Uani . . . . . .
Yb121 Yb 0.11203(4) 0.61121(7) 0.29336(3) 0.0753 1.0000 Uani . . . . . .
N122 N 0.1912(5) 0.6109(11) 0.2679(4) 0.0656 1.0000 Uani . . . . . .
C123 C 0.2004(7) 0.6970(15) 0.2559(5) 0.0749 1.0000 Uani . . . . . .
C124 C 0.1926(8) 0.7623(14) 0.2803(6) 0.0855 1.0000 Uani . . . . . .
N125 N 0.1442(6) 0.7667(11) 0.2884(5) 0.0757 1.0000 Uani . . . . . .
C126 C 0.1126(8) 0.8155(14) 0.2594(6) 0.0854 1.0000 Uani . . . . . .
C127 C 0.0611(7) 0.7977(12) 0.2544(5) 0.0722 1.0000 Uani . . . . . .
N128 N 0.0481(6) 0.7039(10) 0.2478(4) 0.0655 1.0000 Uani . . . . . .
C129 C 0.0513(8) 0.6840(14) 0.2129(6) 0.0839 1.0000 Uani . . . . . .
C130 C 0.0523(8) 0.5908(14) 0.2076(5) 0.0828 1.0000 Uani . . . . . .
N131 N 0.0954(6) 0.5500(12) 0.2291(4) 0.0712 1.0000 Uani . . . . . .
C132 C 0.1359(9) 0.5580(14) 0.2130(5) 0.0932 1.0000 Uani . . . . . .
C133 C 0.1841(7) 0.5494(14) 0.2383(5) 0.0756 1.0000 Uani . . . . . .
C134 C 0.1452(8) 0.8062(11) 0.3210(5) 0.0667 1.0000 Uani . . . . . .
C135 C 0.1035(8) 0.7882(19) 0.3347(6) 0.0729 1.0000 Uani . . . . . .
O136 O 0.0886(5) 0.8405(10) 0.3535(4) 0.0826 1.0000 Uani . . . . . .
O137 O 0.0837(5) 0.7190(10) 0.3271(3) 0.0736 1.0000 Uani . . . . . .
C138 C 0.0837(8) 0.4579(13) 0.2318(5) 0.0806 1.0000 Uani . . . . . .
C139 C 0.0492(8) 0.4514(18) 0.2556(7) 0.0760 1.0000 Uani . . . . . .
O140 O 0.0247(6) 0.3850(11) 0.2521(4) 0.0964 1.0000 Uani . . . . . .
O141 O 0.0491(5) 0.5063(9) 0.2775(4) 0.0759 1.0000 Uani . . . . . .
C142 C 0.2314(7) 0.5824(12) 0.2947(5) 0.0616 1.0000 Uani . . . . . .
C143 C 0.2253(10) 0.6066(13) 0.3302(7) 0.0780 1.0000 Uani . . . . . .
O144 O 0.2656(5) 0.6002(8) 0.3545(4) 0.0740 1.0000 Uani . . . . . .
O145 O 0.1859(5) 0.6290(8) 0.3365(3) 0.0673 1.0000 Uani . . . . . .
O146 O 0.0924(4) 0.5592(7) 0.3472(3) 0.0718 1.0000 Uani . . . . . .
Yb151 Yb 0.30279(4) 0.63202(8) 0.41391(3) 0.0836 1.0000 Uani D . . . . .
N152 N 0.3570(6) 0.5660(10) 0.4741(4) 0.0733 1.0000 Uani . . . . . .
C153 C 0.3871(9) 0.6319(14) 0.4950(5) 0.0947 1.0000 Uani . . . . . .
C154 C 0.4117(8) 0.6932(14) 0.4734(5) 0.0944 1.0000 Uani . . . . . .
N155 N 0.3776(3) 0.7344(7) 0.4436(3) 0.0824 1.0000 Uani D . . . . .
C156 C 0.4051(8) 0.7600(14) 0.4184(6) 0.0837 1.0000 Uani . . . . . .
C157 C 0.4134(8) 0.6885(13) 0.3956(6) 0.0822 1.0000 Uani . . . . . .
N158 N 0.3659(6) 0.6549(12) 0.3761(4) 0.0744 1.0000 Uani . . . . . .
C159 C 0.3751(8) 0.5735(18) 0.3599(6) 0.0962 1.0000 Uani . . . . . .
C160 C 0.3855(8) 0.5029(15) 0.3847(6) 0.0859 1.0000 Uani . . . . . .
N161 N 0.3471(6) 0.4890(10) 0.4040(4) 0.0692 1.0000 Uani . . . . . .
C162 C 0.3678(8) 0.4463(15) 0.4378(6) 0.0913 1.0000 Uani . . . . . .
C163 C 0.3923(9) 0.5073(14) 0.4642(5) 0.0905 1.0000 Uani . . . . . .
C168 C 0.3467(9) 0.7108(15) 0.3493(6) 0.0916 1.0000 Uani . . . . . .
C169 C 0.3111(8) 0.7773(16) 0.3574(7) 0.0803 1.0000 Uani . . . . . .
O170 O 0.3015(6) 0.8397(11) 0.3374(4) 0.0972 1.0000 Uani . . . . . .
O171 O 0.2945(5) 0.7651(8) 0.3826(4) 0.0793 1.0000 Uani . . . . . .
C172 C 0.3097(8) 0.4379(13) 0.3841(5) 0.0721 1.0000 Uani . . . . . .
C173 C 0.2647(8) 0.4394(18) 0.3980(5) 0.0670 1.0000 Uani . . . . . .
O174 O 0.2350(5) 0.3827(9) 0.3903(3) 0.0730 1.0000 Uani . . . . . .
O175 O 0.2600(4) 0.5023(9) 0.4175(4) 0.0689 1.0000 Uani . . . . . .
O176 O 0.2170(5) 0.6650(9) 0.4056(3) 0.0841 1.0000 Uani . . . . . .
C177 C 0.3260(7) 0.5289(12) 0.4951(5) 0.0685 1.0000 Uani . . . . . .
C178 C 0.3523(7) 0.4956(15) 0.5299(5) 0.0903 1.0000 Uani . . . . . .
C179 C 0.3211(7) 0.4461(12) 0.5481(5) 0.0662 1.0000 Uani . . . . . .
C664 C 0.3553(4) 0.8085(11) 0.4532(10) 0.0906 0.33(11) Uani D . P 2 2 .
C164 C 0.3556(4) 0.8038(9) 0.4570(6) 0.0906 0.67(11) Uani D . P 2 1 .
C665 C 0.3160(7) 0.789(3) 0.4655(13) 0.0931 0.33(11) Uani D . P 2 2 .
C165 C 0.3187(6) 0.7781(19) 0.4708(8) 0.0931 0.67(11) Uani D . P 2 1 .
O666 O 0.2980(16) 0.835(4) 0.4872(19) 0.0860 0.33(11) Uani D . P 2 2 .
O166 O 0.3059(12) 0.812(3) 0.4976(12) 0.0860 0.67(11) Uani D . P 2 1 .
O167 O 0.2887(7) 0.711(2) 0.4613(7) 0.0898 0.67(11) Uani D . P 2 1 .
O667 O 0.2852(10) 0.723(3) 0.4568(13) 0.0898 0.33(11) Uani D . P 2 2 .
H31 H 0.4152 0.3528 0.5779 0.0961 1.0000 Uiso R . . . . .
H42 H 0.3821 0.2236 0.5512 0.0809 1.0000 Uiso R . . . . .
H41 H 0.3346 0.2758 0.5353 0.0810 1.0000 Uiso R . . . . .
H62 H 0.3947 0.2023 0.6130 0.0699 1.0000 Uiso R . . . . .
H61 H 0.3727 0.1171 0.5957 0.0700 1.0000 Uiso R . . . . .
H71 H 0.3430 0.0953 0.6453 0.0831 1.0000 Uiso R . . . . .
H91 H 0.3948 0.2345 0.6946 0.0859 1.0000 Uiso R . . . . .
H92 H 0.4037 0.2700 0.6595 0.0859 1.0000 Uiso R . . . . .
H101 H 0.4022 0.3764 0.6980 0.0809 1.0000 Uiso R . . . . .
H102 H 0.3492 0.3507 0.6999 0.0809 1.0000 Uiso R . . . . .
H121 H 0.4222 0.4324 0.6515 0.0821 1.0000 Uiso R . . . . .
H131 H 0.3551 0.5196 0.6037 0.0809 1.0000 Uiso R . . . . .
H132 H 0.4038 0.4865 0.5957 0.0809 1.0000 Uiso R . . . . .
H141 H 0.2871 0.1202 0.5741 0.0769 1.0000 Uiso R . . . . .
H142 H 0.3108 0.1361 0.5426 0.0770 1.0000 Uiso R . . . . .
H181 H 0.3507 0.5240 0.6754 0.0810 1.0000 Uiso R . . . . .
H182 H 0.3107 0.4632 0.6832 0.0809 1.0000 Uiso R . . . . .
H221 H 0.3290 0.1944 0.7010 0.0820 1.0000 Uiso R . . . . .
H222 H 0.2890 0.1561 0.6707 0.0819 1.0000 Uiso R . . . . .
H332 H 0.1627 0.1713 0.8077 0.0890 1.0000 Uiso R . . . . .
H331 H 0.1066 0.1619 0.7926 0.0890 1.0000 Uiso R . . . . .
H342 H 0.1452 0.0723 0.7634 0.0739 1.0000 Uiso R . . . . .
H341 H 0.1213 0.1443 0.7379 0.0739 1.0000 Uiso R . . . . .
H362 H 0.2248 0.1133 0.7980 0.0730 1.0000 Uiso R . . . . .
H361 H 0.2329 0.0492 0.7697 0.0729 1.0000 Uiso R . . . . .
H372 H 0.3036 0.1130 0.7941 0.0909 1.0000 Uiso R . . . . .
H371 H 0.2876 0.1388 0.7546 0.0910 1.0000 Uiso R . . . . .
H391 H 0.3134 0.2256 0.8370 0.0929 1.0000 Uiso R . . . . .
H392 H 0.2572 0.2075 0.8281 0.0929 1.0000 Uiso R . . . . .
H401 H 0.2763 0.3343 0.8591 0.0850 1.0000 Uiso R . . . . .
H402 H 0.2962 0.3699 0.8280 0.0850 1.0000 Uiso R . . . . .
H421 H 0.1879 0.3555 0.8537 0.0980 1.0000 Uiso R . . . . .
H422 H 0.1971 0.2640 0.8405 0.0979 1.0000 Uiso R . . . . .
H431 H 0.1187 0.2925 0.8268 0.0780 1.0000 Uiso R . . . . .
H432 H 0.1280 0.3762 0.8081 0.0780 1.0000 Uiso R . . . . .
H441 H 0.2232 0.1245 0.7114 0.0629 1.0000 Uiso R . . . . .
H442 H 0.1786 0.0669 0.7128 0.0630 1.0000 Uiso R . . . . .
H522 H 0.3518 0.2713 0.8008 0.0649 1.0000 Uiso R . . . . .
H521 H 0.3343 0.2476 0.7617 0.0650 1.0000 Uiso R . . . . .
H572 H 0.0880 0.3535 0.7529 0.0730 1.0000 Uiso R . . . . .
H571 H 0.0870 0.2644 0.7355 0.0728 1.0000 Uiso R . . . . .
H582 H 0.0428 0.2914 0.7921 0.0779 1.0000 Uiso R . . . . .
H581 H 0.0351 0.2121 0.7674 0.0779 1.0000 Uiso R . . . . .
H592 H 0.0045 0.3737 0.7476 0.0750 1.0000 Uiso R . . . . .
H591 H -0.0016 0.2966 0.7219 0.0749 1.0000 Uiso R . . . . .
H631 H 0.0046 0.1751 0.5178 0.0769 1.0000 Uiso R . . . . .
H632 H 0.0121 0.0891 0.5000 0.0769 1.0000 Uiso R . . . . .
H641 H 0.0009 0.0153 0.5484 0.0899 1.0000 Uiso R . . . . .
H642 H -0.0445 0.0732 0.5348 0.0899 1.0000 Uiso R . . . . .
H661 H -0.0209 0.0750 0.6239 0.0939 1.0000 Uiso R . . . . .
H662 H -0.0434 0.0156 0.5925 0.0939 1.0000 Uiso R . . . . .
H671 H 0.0155 -0.0607 0.6289 0.0738 1.0000 Uiso R . . . . .
H672 H 0.0345 -0.0398 0.5954 0.0740 1.0000 Uiso R . . . . .
H691 H 0.1382 -0.0076 0.6587 0.0719 1.0000 Uiso R . . . . .
H692 H 0.1042 -0.0862 0.6467 0.0720 1.0000 Uiso R . . . . .
H702 H 0.1592 -0.0716 0.6139 0.0830 1.0000 Uiso R . . . . .
H701 H 0.1059 -0.0637 0.5916 0.0830 1.0000 Uiso R . . . . .
H722 H 0.1513 -0.0246 0.5540 0.0750 1.0000 Uiso R . . . . .
H721 H 0.1589 0.0728 0.5493 0.0750 1.0000 Uiso R . . . . .
H732 H 0.0719 -0.0029 0.5452 0.0788 1.0000 Uiso R . . . . .
H731 H 0.0929 0.0238 0.5134 0.0789 1.0000 Uiso R . . . . .
H742 H -0.0409 0.1950 0.5993 0.0930 0.58(3) Uiso R . P 1 1 .
H741 H -0.0646 0.1726 0.5603 0.0930 0.58(3) Uiso R . P 1 1 .
H5741 H -0.0406 0.1892 0.6029 0.0930 0.42(3) Uiso R . P 1 2 .
H5742 H -0.0655 0.1721 0.5636 0.0930 0.42(3) Uiso R . P 1 2 .
H822 H 0.1983 0.0612 0.6350 0.0650 1.0000 Uiso R . . . . .
H821 H 0.2149 0.0408 0.6008 0.0650 1.0000 Uiso R . . . . .
H872 H 0.1251 0.1917 0.5278 0.0730 1.0000 Uiso R . . . . .
H871 H 0.0759 0.2393 0.5169 0.0730 1.0000 Uiso R . . . . .
H882 H 0.1024 0.1079 0.4800 0.0840 1.0000 Uiso R . . . . .
H881 H 0.0546 0.1611 0.4687 0.0840 1.0000 Uiso R . . . . .
H891 H 0.1473 0.2256 0.4749 0.0909 1.0000 Uiso R . . . . .
H892 H 0.0990 0.2785 0.4643 0.0910 1.0000 Uiso R . . . . .
H932 H 0.1283 0.1647 0.3339 0.0779 1.0000 Uiso R . . . . .
H931 H 0.1323 0.2066 0.2987 0.0779 1.0000 Uiso R . . . . .
H942 H 0.0851 0.3180 0.3093 0.0880 1.0000 Uiso R . . . . .
H941 H 0.0576 0.2314 0.3073 0.0878 1.0000 Uiso R . . . . .
H962 H 0.0211 0.1961 0.3564 0.0749 1.0000 Uiso R . . . . .
H961 H 0.0720 0.1526 0.3602 0.0749 1.0000 Uiso R . . . . .
H972 H 0.0426 0.2429 0.4124 0.0759 1.0000 Uiso R . . . . .
H971 H 0.0493 0.1447 0.4117 0.0759 1.0000 Uiso R . . . . .
H991 H 0.1267 0.0849 0.4369 0.0949 1.0000 Uiso R . . . . .
H992 H 0.1268 0.1068 0.3980 0.0949 1.0000 Uiso R . . . . .
H1001 H 0.2015 0.1544 0.4549 0.0900 1.0000 Uiso R . . . . .
H1002 H 0.2045 0.0790 0.4293 0.0900 1.0000 Uiso R . . . . .
H1021 H 0.2401 0.1132 0.3811 0.0850 1.0000 Uiso R . . . . .
H1022 H 0.1832 0.1135 0.3687 0.0850 1.0000 Uiso R . . . . .
H1031 H 0.2447 0.2405 0.3547 0.0740 1.0000 Uiso R . . . . .
H1032 H 0.2169 0.1759 0.3271 0.0739 1.0000 Uiso R . . . . .
H1041 H 0.0068 0.3286 0.3471 0.0880 1.0000 Uiso R . . . . .
H1042 H 0.0448 0.3923 0.3381 0.0879 1.0000 Uiso R . . . . .
H1082 H 0.2763 0.1719 0.4403 0.0798 1.0000 Uiso R . . . . .
H1081 H 0.2760 0.2427 0.4121 0.0800 1.0000 Uiso R . . . . .
H1122 H 0.2140 0.3489 0.3242 0.0788 1.0000 Uiso R . . . . .
H1121 H 0.1694 0.3206 0.2946 0.0791 1.0000 Uiso R . . . . .
H1232 H 0.2334 0.7002 0.2531 0.0880 1.0000 Uiso R . . . . .
H1231 H 0.1784 0.7077 0.2337 0.0880 1.0000 Uiso R . . . . .
H1242 H 0.2157 0.7518 0.3020 0.1020 1.0000 Uiso R . . . . .
H1241 H 0.1989 0.8164 0.2711 0.1020 1.0000 Uiso R . . . . .
H1261 H 0.1178 0.8750 0.2642 0.1030 1.0000 Uiso R . . . . .
H1262 H 0.1221 0.8016 0.2382 0.1030 1.0000 Uiso R . . . . .
H1271 H 0.0508 0.8159 0.2748 0.0870 1.0000 Uiso R . . . . .
H1272 H 0.0443 0.8296 0.2347 0.0870 1.0000 Uiso R . . . . .
H1291 H 0.0803 0.7087 0.2086 0.0990 1.0000 Uiso R . . . . .
H1292 H 0.0233 0.7071 0.1970 0.0990 1.0000 Uiso R . . . . .
H1301 H 0.0238 0.5661 0.2129 0.0990 1.0000 Uiso R . . . . .
H1302 H 0.0522 0.5807 0.1835 0.0989 1.0000 Uiso R . . . . .
H1321 H 0.1344 0.6125 0.2020 0.1119 1.0000 Uiso R . . . . .
H1322 H 0.1333 0.5142 0.1957 0.1120 1.0000 Uiso R . . . . .
H1331 H 0.2094 0.5583 0.2258 0.0909 1.0000 Uiso R . . . . .
H1332 H 0.1865 0.4927 0.2477 0.0910 1.0000 Uiso R . . . . .
H1341 H 0.1475 0.8664 0.3181 0.0810 1.0000 Uiso R . . . . .
H1342 H 0.1733 0.7858 0.3374 0.0810 1.0000 Uiso R . . . . .
H1381 H 0.1131 0.4269 0.2413 0.0989 1.0000 Uiso R . . . . .
H1382 H 0.0687 0.4360 0.2092 0.0990 1.0000 Uiso R . . . . .
H1422 H 0.2623 0.5815 0.2888 0.0910 1.0000 Uiso R . . . . .
H1423 H 0.2228 0.5263 0.2998 0.0909 1.0000 Uiso R . . . . .
H1531 H 0.3913 0.6358 0.5187 0.1141 1.0000 Uiso R . . . . .
H1541 H 0.4275 0.7373 0.4887 0.1120 1.0000 Uiso R . . . . .
H1542 H 0.4357 0.6624 0.4646 0.1120 1.0000 Uiso R . . . . .
H1561 H 0.4361 0.7812 0.4310 0.1000 1.0000 Uiso R . . . . .
H1562 H 0.3876 0.8040 0.4042 0.1000 1.0000 Uiso R . . . . .
H1571 H 0.4316 0.6444 0.4095 0.0979 1.0000 Uiso R . . . . .
H1572 H 0.4314 0.7089 0.3793 0.0979 1.0000 Uiso R . . . . .
H1591 H 0.4022 0.5806 0.3492 0.1160 1.0000 Uiso R . . . . .
H1592 H 0.3464 0.5593 0.3422 0.1159 1.0000 Uiso R . . . . .
H1602 H 0.4154 0.5145 0.4013 0.1019 1.0000 Uiso R . . . . .
H1601 H 0.3889 0.4518 0.3722 0.1020 1.0000 Uiso R . . . . .
H1622 H 0.3911 0.4044 0.4342 0.1120 1.0000 Uiso R . . . . .
H1621 H 0.3419 0.4194 0.4459 0.1120 1.0000 Uiso R . . . . .
H1632 H 0.4093 0.4770 0.4846 0.1100 1.0000 Uiso R . . . . .
H1631 H 0.4155 0.5392 0.4550 0.1100 1.0000 Uiso R . . . . .
H1682 H 0.3735 0.7403 0.3433 0.1119 1.0000 Uiso R . . . . .
H1681 H 0.3298 0.6778 0.3298 0.1120 1.0000 Uiso R . . . . .
H1721 H 0.3214 0.3807 0.3848 0.0870 1.0000 Uiso R . . . . .
H1722 H 0.3019 0.4578 0.3604 0.0870 1.0000 Uiso R . . . . .
H1771 H 0.3039 0.5717 0.4990 0.0830 1.0000 Uiso R . . . . .
H1772 H 0.3082 0.4826 0.4820 0.0830 1.0000 Uiso R . . . . .
H1781 H 0.3648 0.5430 0.5445 0.1081 1.0000 Uiso R . . . . .
H1782 H 0.3785 0.4604 0.5267 0.1080 1.0000 Uiso R . . . . .
H1791 H 0.2974 0.4836 0.5542 0.0789 1.0000 Uiso R . . . . .
H1792 H 0.3047 0.4036 0.5322 0.0789 1.0000 Uiso R . . . . .
H481 H 0.2132 0.4667 0.8376 0.0920 1.0000 Uiso R . . . . .
H482 H 0.2481 0.4728 0.8119 0.0920 1.0000 Uiso R . . . . .
H781 H 0.0913 0.0422 0.6868 0.0819 1.0000 Uiso R . . . . .
H782 H 0.0388 0.0048 0.6759 0.0819 1.0000 Uiso R . . . . .
H1641 H 0.3796 0.8315 0.4748 0.1090 0.67(11) Uiso R . P 2 1 .
H1642 H 0.3433 0.8430 0.4384 0.1090 0.67(11) Uiso R . P 2 1 .
H6641 H 0.3784 0.8382 0.4709 0.1090 0.33(11) Uiso R . P 2 2 .
H6642 H 0.3457 0.8441 0.4330 0.1090 0.33(11) Uiso R . P 2 2 .
H1761 H 0.2060 0.6531 0.3817 0.0996 1.0000 Uiso R . . . . .
H1762 H 0.2314 0.6109 0.4098 0.0996 1.0000 Uiso R . . . . .
H1161 H 0.1991 0.4828 0.4232 0.0912 1.0000 Uiso R . . . . .
H1162 H 0.1825 0.4210 0.4354 0.0912 1.0000 Uiso R . . . . .
H1461 H 0.0782 0.5415 0.3243 0.0855 1.0000 Uiso R . . . . .
H1462 H 0.0895 0.6164 0.3402 0.0855 1.0000 Uiso R . . . . .
H561 H 0.1878 0.4222 0.7185 0.0815 1.0000 Uiso R . . . . .
H562 H 0.2194 0.3851 0.6862 0.0815 1.0000 Uiso R . . . . .
H861 H 0.1223 0.2913 0.6541 0.0831 1.0000 Uiso R . . . . .
H862 H 0.0831 0.2961 0.6117 0.0831 1.0000 Uiso R . . . . .
H261 H 0.2127 0.3393 0.5795 0.0801 1.0000 Uiso R . . . . .
H262 H 0.2211 0.4016 0.6005 0.0801 1.0000 Uiso R . . . . .

loop_
_atom_site_aniso_label
_atom_site_aniso_U_11
_atom_site_aniso_U_22
_atom_site_aniso_U_33
_atom_site_aniso_U_23
_atom_site_aniso_U_13
_atom_site_aniso_U_12
Yb1 0.0716(8) 0.0690(8) 0.0669(7) -0.0019(6) 0.0094(6) -0.0035(6)
N2 0.049(10) 0.079(12) 0.056(11) 0.018(10) 0.009(9) -0.010(10)
C3 0.037(12) 0.099(17) 0.099(17) -0.021(14) 0.015(11) -0.005(13)
C4 0.057(13) 0.086(16) 0.055(12) -0.032(12) 0.010(11) 0.001(12)
N5 0.054(10) 0.048(10) 0.060(10) 0.000(9) 0.007(10) -0.000(9)
C6 0.072(14) 0.039(12) 0.063(13) -0.006(10) 0.017(12) 0.010(10)
C7 0.077(15) 0.057(14) 0.077(15) 0.010(12) 0.024(12) 0.022(11)
N8 0.045(10) 0.067(12) 0.053(9) 0.003(9) 0.021(9) 0.002(9)
C9 0.076(16) 0.068(16) 0.064(13) -0.004(12) 0.003(12) -0.004(13)
C10 0.053(13) 0.097(18) 0.049(13) -0.010(14) 0.010(10) -0.015(12)
N11 0.083(12) 0.072(12) 0.043(10) -0.006(10) 0.015(10) -0.016(10)
C12 0.065(14) 0.096(16) 0.038(12) -0.002(11) -0.006(11) -0.027(12)
C13 0.058(13) 0.046(12) 0.095(17) -0.005(12) 0.021(12) -0.020(10)
C14 0.077(15) 0.056(13) 0.064(13) -0.009(11) 0.022(12) -0.015(13)
C15 0.054(16) 0.10(2) 0.049(14) 0.030(15) 0.002(12) 0.008(16)
O16 0.064(9) 0.067(9) 0.064(9) -0.012(7) -0.025(8) -0.006(7)
O17 0.077(10) 0.052(9) 0.073(9) -0.011(8) 0.006(7) 0.005(7)
C18 0.098(16) 0.055(14) 0.053(13) -0.003(12) 0.024(13) -0.014(12)
C19 0.070(16) 0.12(3) 0.059(16) 0.04(2) 0.023(13) 0.013(18)
O20 0.121(13) 0.040(9) 0.090(11) -0.015(8) 0.005(9) 0.018(9)
O21 0.080(10) 0.062(9) 0.047(8) 0.003(7) -0.005(7) -0.006(7)
C22 0.074(15) 0.046(12) 0.077(15) -0.029(11) -0.001(13) 0.011(12)
C23 0.069(16) 0.061(17) 0.079(19) -0.015(15) 0.037(14) -0.024(14)
O24 0.069(9) 0.061(9) 0.063(9) 0.004(7) 0.017(8) 0.004(7)
O25 0.065(9) 0.057(9) 0.045(8) -0.006(7) 0.007(6) 0.001(7)
O26 0.053(8) 0.069(8) 0.079(9) 0.000(7) 0.013(6) 0.001(6)
Yb31 0.0716(8) 0.0657(7) 0.0638(7) -0.0012(6) 0.0066(6) -0.0029(6)
N32 0.046(11) 0.065(13) 0.063(11) 0.012(10) 0.002(9) -0.001(8)
C33 0.054(13) 0.084(18) 0.071(16) 0.027(14) -0.010(11) 0.007(11)
C34 0.090(17) 0.052(13) 0.040(12) -0.005(10) 0.015(11) -0.014(11)
N35 0.066(12) 0.048(10) 0.058(12) 0.009(9) -0.001(10) 0.000(9)
C36 0.072(15) 0.038(11) 0.071(14) -0.010(11) 0.011(12) -0.020(12)
C37 0.083(18) 0.068(16) 0.076(15) 0.017(12) 0.011(12) 0.019(13)
N38 0.069(12) 0.063(12) 0.049(11) 0.003(8) 0.014(8) -0.001(9)
C39 0.056(14) 0.10(2) 0.071(18) 0.009(13) 0.008(11) -0.011(12)
C40 0.071(16) 0.080(17) 0.051(12) -0.005(12) -0.005(12) -0.007(12)
N41 0.088(14) 0.072(14) 0.053(10) -0.008(9) 0.018(11) -0.024(11)
C42 0.083(18) 0.064(15) 0.103(17) 0.005(13) 0.033(17) 0.005(12)
C43 0.061(16) 0.076(15) 0.057(14) -0.009(12) 0.016(11) -0.009(11)
C44 0.080(14) 0.040(12) 0.038(13) 0.005(11) 0.014(11) -0.010(11)
C45 0.045(13) 0.074(19) 0.09(2) 0.015(18) 0.031(14) -0.006(13)
O46 0.071(9) 0.067(9) 0.048(9) -0.007(7) 0.006(7) -0.003(7)
O47 0.063(8) 0.053(9) 0.040(7) -0.006(7) -0.013(6) -0.000(7)
C48 0.095(17) 0.086(19) 0.044(13) -0.012(12) 0.009(12) -0.026(13)
C49 0.091(19) 0.048(16) 0.076(17) -0.007(16) 0.018(15) -0.027(14)
O50 0.133(14) 0.042(9) 0.122(13) -0.030(9) 0.031(10) 0.018(9)
O51 0.069(9) 0.052(8) 0.078(10) -0.003(8) 0.014(7) 0.001(7)
C52 0.060(14) 0.046(14) 0.053(12) 0.008(10) 0.005(10) 0.008(11)
C53 0.047(16) 0.075(19) 0.033(11) -0.011(11) 0.008(10) -0.017(15)
O54 0.078(11) 0.062(9) 0.085(10) -0.008(7) 0.007(8) -0.003(9)
O55 0.068(10) 0.053(8) 0.067(9) 0.007(7) 0.002(7) -0.004(8)
O56 0.090(9) 0.064(8) 0.055(7) -0.009(6) 0.028(7) 0.003(7)
C57 0.098(18) 0.039(11) 0.038(11) -0.005(9) 0.003(12) -0.000(11)
C58 0.058(14) 0.071(14) 0.062(13) 0.023(11) 0.006(12) -0.003(11)
C59 0.049(14) 0.061(13) 0.076(14) -0.006(11) 0.010(12) -0.001(11)
Yb61 0.0724(8) 0.0722(8) 0.0672(7) -0.0017(6) 0.0090(6) -0.0061(6)
N62 0.069(13) 0.062(12) 0.055(10) 0.004(9) 0.014(9) -0.011(9)
C63 0.046(14) 0.090(15) 0.049(12) 0.003(11) -0.002(11) 0.002(11)
C64 0.060(13) 0.072(14) 0.084(16) -0.029(13) 0.001(12) -0.006(11)
N65 0.067(7) 0.065(9) 0.064(10) 0.006(9) 0.011(7) -0.009(6)
C66 0.054(14) 0.082(16) 0.094(16) -0.011(13) 0.012(12) -0.004(13)
C67 0.077(15) 0.046(12) 0.066(13) -0.007(10) 0.014(12) -0.013(12)
N68 0.066(12) 0.053(10) 0.078(13) -0.001(9) 0.015(10) -0.004(10)
C69 0.079(15) 0.046(12) 0.055(13) 0.007(10) 0.016(11) -0.016(12)
C70 0.045(12) 0.073(16) 0.078(16) 0.005(12) -0.007(11) 0.009(11)
N71 0.067(11) 0.053(9) 0.049(10) 0.011(8) 0.011(8) 0.007(5)
C72 0.071(16) 0.059(13) 0.054(14) 0.004(10) 0.004(12) -0.018(11)
C73 0.073(16) 0.070(16) 0.049(12) -0.009(10) 0.007(12) -0.020(12)
C74 0.064(12) 0.087(11) 0.078(12) 0.006(10) 0.013(10) 0.005(7)
C75 0.066(8) 0.086(11) 0.090(12) 0.013(10) 0.018(10) 0.016(8)
O76 0.078(11) 0.080(14) 0.089(18) -0.001(13) 0.008(12) 0.023(9)
O77 0.064(7) 0.068(8) 0.074(9) -0.004(6) 0.015(7) -0.008(6)
C574 0.064(12) 0.087(11) 0.078(12) 0.006(10) 0.013(10) 0.005(7)
C575 0.066(8) 0.086(11) 0.090(12) 0.013(10) 0.018(10) 0.016(8)
O576 0.078(11) 0.080(14) 0.089(18) -0.001(13) 0.008(12) 0.023(9)
O577 0.064(7) 0.068(8) 0.074(9) -0.004(6) 0.015(7) -0.008(6)
C78 0.068(14) 0.085(18) 0.055(14) -0.001(12) 0.026(11) -0.020(12)
C79 0.070(15) 0.055(18) 0.10(2) -0.050(17) -0.005(15) -0.003(13)
O80 0.081(10) 0.081(10) 0.064(9) -0.006(8) 0.015(8) 0.010(8)
O81 0.099(11) 0.045(9) 0.076(10) 0.010(8) 0.003(8) 0.003(7)
C82 0.058(11) 0.066(7) 0.033(9) -0.002(8) -0.009(8) 0.004(9)
C83 0.066(4) 0.072(7) 0.036(8) 0.008(8) -0.009(7) -0.004(4)
O84 0.062(6) 0.063(8) 0.057(7) 0.002(6) 0.003(7) 0.001(5)
O85 0.058(7) 0.068(8) 0.051(7) 0.009(6) -0.001(6) -0.008(5)
O86 0.078(9) 0.066(8) 0.057(8) -0.000(6) -0.005(7) -0.008(7)
C87 0.070(14) 0.051(13) 0.058(14) -0.005(11) 0.013(11) -0.002(10)
C88 0.065(14) 0.075(15) 0.066(16) 0.010(12) 0.004(11) -0.040(11)
C89 0.069(14) 0.069(15) 0.083(17) -0.016(13) 0.008(12) 0.015(12)
Yb91 0.0795(8) 0.0696(8) 0.0662(7) -0.0004(6) 0.0099(6) -0.0057(6)
N92 0.081(13) 0.065(12) 0.054(10) 0.002(10) 0.023(9) -0.019(11)
C93 0.067(15) 0.058(13) 0.065(13) -0.027(11) 0.008(11) -0.021(13)
C94 0.11(2) 0.061(14) 0.053(15) -0.007(11) 0.013(12) -0.036(14)
N95 0.064(11) 0.066(12) 0.044(11) 0.003(8) -0.003(8) -0.003(10)
C96 0.054(13) 0.056(14) 0.073(16) 0.004(11) 0.002(10) -0.012(10)
C97 0.059(15) 0.069(14) 0.051(14) 0.007(10) -0.011(11) -0.013(10)
N98 0.074(13) 0.052(11) 0.059(12) -0.004(8) 0.011(10) -0.001(9)
C99 0.075(17) 0.094(19) 0.068(14) -0.009(12) 0.014(12) -0.010(14)
C100 0.10(2) 0.076(15) 0.041(12) -0.008(12) -0.000(12) -0.012(13)
N101 0.062(11) 0.069(11) 0.054(11) -0.001(10) 0.010(9) -0.014(9)
C102 0.074(15) 0.066(14) 0.063(15) -0.014(14) -0.003(11) 0.005(11)
C103 0.093(16) 0.033(11) 0.052(13) 0.013(10) -0.002(11) 0.011(11)
C104 0.054(14) 0.092(17) 0.067(17) 0.026(13) -0.004(11) -0.004(13)
C105 0.15(3) 0.053(15) 0.10(3) 0.018(16) 0.08(2) -0.002(19)
O106 0.088(12) 0.125(14) 0.096(11) 0.000(10) 0.012(10) 0.020(10)
O107 0.071(11) 0.075(10) 0.068(10) -0.010(8) -0.022(8) -0.015(8)
C108 0.101(19) 0.053(13) 0.052(12) 0.001(11) 0.027(12) 0.001(12)
C109 0.08(2) 0.066(17) 0.078(18) 0.031(15) 0.022(16) -0.005(16)
O110 0.087(11) 0.067(10) 0.080(10) -0.000(8) -0.006(9) -0.011(8)
O111 0.073(11) 0.064(9) 0.069(9) 0.003(7) -0.002(8) 0.005(8)
C112 0.058(13) 0.064(15) 0.071(14) -0.004(13) 0.004(11) 0.013(12)
C113 0.061(14) 0.060(18) 0.062(17) -0.003(14) 0.008(12) -0.024(13)
O114 0.067(9) 0.070(10) 0.056(8) 0.010(8) 0.010(7) -0.012(7)
O115 0.077(9) 0.063(9) 0.062(9) 0.014(7) 0.014(8) 0.004(7)
O116 0.071(9) 0.064(9) 0.091(9) -0.001(7) 0.014(7) -0.016(7)
Yb121 0.0789(8) 0.0753(8) 0.0694(7) 0.0008(6) 0.0123(6) -0.0022(6)
N122 0.064(12) 0.082(13) 0.055(11) 0.012(11) 0.024(10) -0.009(9)
C123 0.062(14) 0.102(19) 0.057(13) -0.004(15) 0.006(11) -0.001(13)
C124 0.11(2) 0.076(16) 0.075(16) 0.003(14) 0.021(14) -0.006(13)
N125 0.053(12) 0.088(13) 0.090(14) 0.004(12) 0.024(11) -0.004(9)
C126 0.084(19) 0.086(17) 0.087(17) 0.001(14) 0.022(14) -0.024(14)
C127 0.063(16) 0.058(16) 0.094(16) 0.033(12) 0.015(12) 0.024(11)
N128 0.064(13) 0.068(13) 0.058(12) 0.030(9) 0.001(9) 0.021(9)
C129 0.087(17) 0.075(19) 0.09(2) 0.014(14) 0.024(13) -0.009(12)
C130 0.092(19) 0.09(2) 0.062(14) -0.010(13) 0.016(13) -0.022(14)
N131 0.055(11) 0.105(16) 0.057(11) 0.013(10) 0.020(10) -0.005(10)
C132 0.12(2) 0.087(17) 0.065(15) 0.008(12) 0.001(17) -0.022(14)
C133 0.081(16) 0.100(17) 0.045(12) -0.014(13) 0.015(12) 0.009(13)
C134 0.098(19) 0.048(13) 0.052(14) -0.015(11) 0.013(12) -0.006(12)
C135 0.067(18) 0.09(2) 0.062(16) 0.005(15) 0.011(13) -0.010(16)
O136 0.091(11) 0.082(11) 0.077(10) -0.012(9) 0.023(9) -0.004(8)
O137 0.070(10) 0.079(11) 0.070(9) 0.003(8) 0.014(7) -0.002(9)
C138 0.102(18) 0.066(18) 0.070(15) -0.010(12) 0.013(14) 0.003(13)
C139 0.066(16) 0.07(2) 0.083(19) 0.037(16) -0.008(15) 0.002(15)
O140 0.096(12) 0.070(11) 0.125(13) 0.016(9) 0.028(10) 0.001(10)
O141 0.084(10) 0.067(10) 0.069(9) -0.008(8) 0.002(8) 0.006(8)
C142 0.073(15) 0.064(13) 0.051(13) 0.004(11) 0.020(13) 0.002(11)
C143 0.072(19) 0.061(15) 0.11(2) 0.042(14) 0.034(18) 0.006(13)
O144 0.072(10) 0.071(9) 0.078(9) -0.001(7) 0.015(9) 0.015(8)
O145 0.071(10) 0.075(9) 0.055(8) 0.006(7) 0.012(7) 0.003(8)
O146 0.088(9) 0.064(8) 0.061(8) 0.004(7) 0.011(7) 0.007(7)
Yb151 0.0848(9) 0.0852(9) 0.0751(8) 0.0046(6) 0.0068(6) -0.0130(7)
N152 0.068(11) 0.057(11) 0.090(13) -0.007(10) 0.009(10) -0.003(10)
C153 0.14(2) 0.094(17) 0.048(13) -0.002(13) 0.026(14) -0.059(17)
C154 0.090(17) 0.100(18) 0.076(16) -0.021(14) -0.016(14) -0.018(14)
N155 0.086(11) 0.081(10) 0.073(10) 0.011(8) 0.002(9) -0.017(7)
C156 0.077(16) 0.073(16) 0.094(17) 0.007(15) 0.006(13) -0.019(12)
C157 0.084(17) 0.069(16) 0.082(15) 0.011(13) -0.004(14) -0.043(13)
N158 0.082(14) 0.070(13) 0.064(11) 0.023(11) 0.001(10) 0.006(11)
C159 0.063(15) 0.12(2) 0.104(19) 0.00(2) 0.023(13) -0.029(15)
C160 0.082(18) 0.090(18) 0.079(15) 0.013(14) 0.006(14) -0.003(13)
N161 0.047(10) 0.089(12) 0.072(12) -0.000(10) 0.013(10) -0.029(10)
C162 0.079(16) 0.104(19) 0.089(18) 0.038(17) 0.015(14) 0.024(14)
C163 0.13(2) 0.076(16) 0.058(14) 0.003(13) 0.011(14) -0.030(17)
C168 0.096(18) 0.084(17) 0.11(2) -0.034(17) 0.046(16) -0.014(15)
C169 0.092(19) 0.09(2) 0.053(17) 0.001(16) 0.001(14) -0.023(16)
O170 0.122(13) 0.105(13) 0.062(10) 0.016(10) 0.015(9) 0.000(10)
O171 0.092(11) 0.079(10) 0.060(10) 0.006(8) 0.004(8) -0.002(8)
C172 0.072(16) 0.083(16) 0.066(14) 0.016(12) 0.025(14) 0.013(13)
C173 0.060(17) 0.08(2) 0.050(14) 0.019(14) -0.008(12) -0.003(15)
O174 0.070(10) 0.065(10) 0.082(10) -0.014(8) 0.013(8) -0.003(8)
O175 0.068(9) 0.059(9) 0.077(9) -0.003(8) 0.012(7) -0.002(7)
O176 0.090(10) 0.101(11) 0.055(8) 0.011(7) 0.002(7) -0.007(8)
C177 0.073(14) 0.053(13) 0.085(16) 0.009(11) 0.030(13) -0.022(11)
C178 0.074(15) 0.109(18) 0.074(15) 0.033(14) -0.015(13) -0.024(14)
C179 0.078(14) 0.074(14) 0.047(13) -0.009(11) 0.015(12) -0.004(12)
C664 0.097(14) 0.077(12) 0.089(14) 0.012(11) 0.002(10) -0.015(10)
C164 0.097(14) 0.077(12) 0.089(14) 0.012(11) 0.002(10) -0.015(10)
C665 0.103(13) 0.085(13) 0.086(14) 0.028(11) 0.010(10) 0.013(9)
C165 0.103(13) 0.085(13) 0.086(14) 0.028(11) 0.010(10) 0.013(9)
O666 0.111(13) 0.056(16) 0.086(18) 0.037(15) 0.012(12) 0.010(12)
O166 0.111(13) 0.056(16) 0.086(18) 0.037(15) 0.012(12) 0.010(12)
O167 0.087(10) 0.100(11) 0.078(10) 0.025(8) 0.010(8) 0.011(8)
O667 0.087(10) 0.100(11) 0.078(10) 0.025(8) 0.010(8) 0.011(8)

loop_
_atom_type_symbol
_atom_type_scat_dispersion_real
_atom_type_scat_dispersion_imag
_atom_type_scat_Cromer_Mann_a1
_atom_type_scat_Cromer_Mann_b1
_atom_type_scat_Cromer_Mann_a2
_atom_type_scat_Cromer_Mann_b2
_atom_type_scat_Cromer_Mann_a3
_atom_type_scat_Cromer_Mann_b3
_atom_type_scat_Cromer_Mann_a4
_atom_type_scat_Cromer_Mann_b4
_atom_type_scat_Cromer_Mann_c
_atom_type_scat_source
C 0.0181 0.0091 2.3100 20.8439 1.0200 10.2075 1.5886 0.5687 0.8650 51.6512 0.2156 'International Tables Vol C 4.2.6.8 and 6.1.1.4'
H 0.0000 0.0000 0.4930 10.5109 0.3229 26.1257 0.1402 3.1424 0.0408 57.7998 0.0030 'International Tables Vol C 4.2.6.8 and 6.1.1.4'
Yb -7.2108 4.4329 28.6641 1.9889 15.4345 0.2571 15.3087 10.6647 2.9896 100.4170 7.5667 'International Tables Vol C 4.2.6.8 and 6.1.1.4'
N 0.0311 0.0180 12.2126 0.0057 3.1322 9.8933 2.0125 28.9975 1.1663 0.5826 -11.5290 'International Tables Vol C 4.2.6.8 and 6.1.1.4'
O 0.0492 0.0322 3.0485 13.2771 2.2868 5.7011 1.5463 0.3239 0.8670 32.9089 0.2508 'International Tables Vol C 4.2.6.8 and 6.1.1.4'
Cl 0.3639 0.7018 11.4604 0.0104 7.1964 1.1662 6.2556 18.5194 1.6455 47.7784 -9.5574 'International Tables Vol C 4.2.6.8 and 6.1.1.4'

loop_
_geom_angle_atom_site_label_1
_geom_angle_site_symmetry_1
_geom_angle_atom_site_label_2
_geom_angle_site_symmetry_2
_geom_angle_atom_site_label_3
_geom_angle_site_symmetry_3
_geom_angle
_geom_angle_publ_flag
N2 . Yb1 . N5 . 68.2(5) yes
N2 . Yb1 . N8 . 102.5(5) yes
N5 . Yb1 . N8 . 67.1(5) yes
N2 . Yb1 . N11 . 66.9(5) yes
N5 . Yb1 . N11 . 103.2(5) yes
N8 . Yb1 . N11 . 66.2(5) yes
N2 . Yb1 . O17 . 81.3(4) yes
N5 . Yb1 . O17 . 63.1(5) yes
N8 . Yb1 . O17 . 124.2(5) yes
N11 . Yb1 . O17 . 148.3(5) yes
N2 . Yb1 . C18 . 76.7(5) yes
N5 . Yb1 . C18 . 127.5(5) yes
N8 . Yb1 . C18 . 84.6(5) yes
N11 . Yb1 . C18 . 24.9(5) yes
O17 . Yb1 . C18 . 147.2(5) yes
N2 . Yb1 . O21 . 72.3(5) yes
N5 . Yb1 . O21 . 140.2(4) yes
N8 . Yb1 . O21 . 128.2(5) yes
N11 . Yb1 . O21 . 64.7(5) yes
O17 . Yb1 . O21 . 106.3(5) yes
N2 . Yb1 . O25 . 136.8(4) yes
N5 . Yb1 . O25 . 131.2(5) yes
N8 . Yb1 . O25 . 66.5(4) yes
N11 . Yb1 . O25 . 70.6(4) yes
O17 . Yb1 . O25 . 140.5(4) yes
N2 . Yb1 . O26 . 123.4(4) yes
N5 . Yb1 . O26 . 130.8(4) yes
N8 . Yb1 . O26 . 133.9(4) yes
N11 . Yb1 . O26 . 125.8(5) yes
O17 . Yb1 . O26 . 71.5(4) yes
N2 . Yb1 . O84 . 143.5(4) yes
N5 . Yb1 . O84 . 76.2(4) yes
N8 . Yb1 . O84 . 69.7(4) yes
N11 . Yb1 . O84 . 131.7(4) yes
O17 . Yb1 . O84 . 75.4(4) yes
C18 . Yb1 . O21 . 43.7(4) yes
C18 . Yb1 . O25 . 61.1(4) yes
O21 . Yb1 . O25 . 82.6(5) yes
C18 . Yb1 . O26 . 101.0(5) yes
O21 . Yb1 . O26 . 69.4(4) yes
O25 . Yb1 . O26 . 76.4(4) yes
C18 . Yb1 . O84 . 134.8(4) yes
O21 . Yb1 . O84 . 141.2(4) yes
O25 . Yb1 . O84 . 74.5(4) yes
O26 . Yb1 . O84 . 74.9(4) yes
Yb1 . N2 . C3 . 111.0(11) yes
Yb1 . N2 . C13 . 111.1(10) yes
C3 . N2 . C13 . 107.7(14) yes
Yb1 . N2 . C179 . 107.5(10) yes
C3 . N2 . C179 . 112.4(15) yes
C13 . N2 . C179 . 107.2(14) yes
N2 . C3 . C4 . 111.9(15) yes
N2 . C3 . H31 . 123.7 no
C4 . C3 . H31 . 124.4 no
C3 . C4 . N5 . 111.8(14) yes
C3 . C4 . H42 . 109.1 no
N5 . C4 . H42 . 108.8 no
C3 . C4 . H41 . 108.3 no
N5 . C4 . H41 . 109.1 no
H42 . C4 . H41 . 109.7 no
C4 . N5 . Yb1 . 109.3(10) yes
C4 . N5 . C6 . 110.6(14) yes
Yb1 . N5 . C6 . 112.1(10) yes
C4 . N5 . C14 . 107.5(14) yes
Yb1 . N5 . C14 . 105.3(11) yes
C6 . N5 . C14 . 111.8(14) yes
N5 . C6 . C7 . 113.7(15) yes
N5 . C6 . H62 . 108.1 no
C7 . C6 . H62 . 108.1 no
N5 . C6 . H61 . 108.5 no
C7 . C6 . H61 . 108.9 no
H62 . C6 . H61 . 109.5 no
C6 . C7 . N8 . 111.7(15) yes
C6 . C7 . H71 . 124.2 no
N8 . C7 . H71 . 124.1 no
C7 . N8 . Yb1 . 109.2(10) yes
C7 . N8 . C9 . 111.3(14) yes
Yb1 . N8 . C9 . 112.7(11) yes
C7 . N8 . C22 . 109.9(14) yes
Yb1 . N8 . C22 . 105.1(10) yes
C9 . N8 . C22 . 108.4(14) yes
N8 . C9 . C10 . 111.9(16) yes
N8 . C9 . H91 . 109.4 no
C10 . C9 . H91 . 108.6 no
N8 . C9 . H92 . 108.7 no
C10 . C9 . H92 . 108.8 no
H91 . C9 . H92 . 109.5 no
C9 . C10 . N11 . 112.7(15) yes
C9 . C10 . H101 . 108.2 no
N11 . C10 . H101 . 108.6 no
C9 . C10 . H102 . 109.1 no
N11 . C10 . H102 . 108.5 no
H101 . C10 . H102 . 109.7 no
C10 . N11 . Yb1 . 110.0(11) yes
C10 . N11 . C12 . 109.6(15) yes
Yb1 . N11 . C12 . 110.7(10) yes
C10 . N11 . C18 . 112.3(14) yes
Yb1 . N11 . C18 . 103.5(11) yes
C12 . N11 . C18 . 110.5(15) yes
N11 . C12 . C13 . 116.4(16) yes
N11 . C12 . H121 . 121.5 no
C13 . C12 . H121 . 122.2 no
N2 . C13 . C12 . 109.3(13) yes
N2 . C13 . H131 . 110.1 no
C12 . C13 . H131 . 109.3 no
N2 . C13 . H132 . 109.3 no
C12 . C13 . H132 . 109.3 no
H131 . C13 . H132 . 109.5 no
N5 . C14 . C15 . 112.2(17) yes
N5 . C14 . H141 . 109.0 no
C15 . C14 . H141 . 109.6 no
N5 . C14 . H142 . 108.2 no
C15 . C14 . H142 . 108.6 no
H141 . C14 . H142 . 109.1 no
C14 . C15 . O16 . 117(2) yes
C14 . C15 . O17 . 114(2) yes
O16 . C15 . O17 . 128.7(18) yes
C15 . O17 . Yb1 . 120.9(12) yes
N11 . C18 . Yb1 . 51.6(8) yes
N11 . C18 . C19 . 117.4(18) yes
Yb1 . C18 . C19 . 74.9(15) yes
N11 . C18 . H181 . 107.9 no
Yb1 . C18 . H181 . 152.7 no
C19 . C18 . H181 . 107.2 no
N11 . C18 . H182 . 107.2 no
Yb1 . C18 . H182 . 94.9 no
C19 . C18 . H182 . 107.3 no
H181 . C18 . H182 . 109.8 no
C18 . C19 . O20 . 121(3) yes
C18 . C19 . O21 . 111(2) yes
O20 . C19 . O21 . 128.2(19) yes
C19 . O21 . Yb1 . 130.3(13) yes
N8 . C22 . C23 . 118.0(18) yes
N8 . C22 . H221 . 106.9 no
C23 . C22 . H221 . 106.9 no
N8 . C22 . H222 . 107.5 no
C23 . C22 . H222 . 107.7 no
H221 . C22 . H222 . 109.6 no
C22 . C23 . O24 . 117(2) yes
C22 . C23 . O25 . 118(2) yes
O24 . C23 . O25 . 125.0(20) yes
C23 . O24 . Yb31 . 148.2(14) yes
C23 . O25 . Yb1 . 122.3(13) yes
Yb1 . O26 . H261 . 52.4 no
Yb1 . O26 . H262 . 52.4 no
H261 . O26 . H262 . 85.0 no
O24 . Yb31 . N32 . 143.0(4) yes
O24 . Yb31 . N35 . 76.4(5) yes
N32 . Yb31 . N35 . 67.9(5) yes
O24 . Yb31 . N38 . 71.2(4) yes
N32 . Yb31 . N38 . 103.0(5) yes
N35 . Yb31 . N38 . 68.3(5) yes
O24 . Yb31 . N41 . 134.4(5) yes
N32 . Yb31 . N41 . 65.2(5) yes
N35 . Yb31 . N41 . 101.9(5) yes
N38 . Yb31 . N41 . 66.3(5) yes
O24 . Yb31 . O47 . 73.8(4) yes
N32 . Yb31 . O47 . 81.3(4) yes
N35 . Yb31 . O47 . 62.5(4) yes
N38 . Yb31 . O47 . 124.5(5) yes
N41 . Yb31 . O47 . 146.4(5) yes
O24 . Yb31 . O51 . 140.6(4) yes
N32 . Yb31 . O51 . 71.5(4) yes
N35 . Yb31 . O51 . 138.7(5) yes
N38 . Yb31 . O51 . 130.3(5) yes
N41 . Yb31 . O51 . 67.1(5) yes
O24 . Yb31 . O55 . 75.8(4) yes
N32 . Yb31 . O55 . 136.3(4) yes
N35 . Yb31 . O55 . 131.1(5) yes
N38 . Yb31 . O55 . 65.0(5) yes
N41 . Yb31 . O55 . 71.9(5) yes
O24 . Yb31 . O56 . 72.2(4) yes
N32 . Yb31 . O56 . 124.7(4) yes
N35 . Yb31 . O56 . 129.5(4) yes
N38 . Yb31 . O56 . 132.3(4) yes
N41 . Yb31 . O56 . 128.4(4) yes
O47 . Yb31 . O51 . 103.9(5) yes
O47 . Yb31 . O55 . 141.3(4) yes
O51 . Yb31 . O55 . 85.1(5) yes
O47 . Yb31 . O56 . 71.2(4) yes
O51 . Yb31 . O56 . 70.0(4) yes
O55 . Yb31 . O56 . 77.1(4) yes
Yb31 . N32 . C33 . 108.1(11) yes
Yb31 . N32 . C43 . 109.9(10) yes
C33 . N32 . C43 . 109.2(15) yes
Yb31 . N32 . C57 . 108.0(10) yes
C33 . N32 . C57 . 111.4(14) yes
C43 . N32 . C57 . 110.3(14) yes
N32 . C33 . C34 . 112.1(15) yes
N32 . C33 . H332 . 108.7 no
C34 . C33 . H332 . 108.5 no
N32 . C33 . H331 . 109.0 no
C34 . C33 . H331 . 109.1 no
H332 . C33 . H331 . 109.4 no
C33 . C34 . N35 . 114.2(15) yes
C33 . C34 . H342 . 108.5 no
N35 . C34 . H342 . 108.7 no
C33 . C34 . H341 . 107.8 no
N35 . C34 . H341 . 108.4 no
H342 . C34 . H341 . 109.2 no
C34 . N35 . Yb31 . 109.4(10) yes
C34 . N35 . C36 . 108.7(14) yes
Yb31 . N35 . C36 . 112.3(10) yes
C34 . N35 . C44 . 106.8(14) yes
Yb31 . N35 . C44 . 105.0(10) yes
C36 . N35 . C44 . 114.3(15) yes
N35 . C36 . C37 . 112.5(15) yes
N35 . C36 . H362 . 108.9 no
C37 . C36 . H362 . 109.1 no
N35 . C36 . H361 . 108.9 no
C37 . C36 . H361 . 108.5 no
H362 . C36 . H361 . 108.9 no
C36 . C37 . N38 . 112.4(15) yes
C36 . C37 . H372 . 108.6 no
N38 . C37 . H372 . 108.2 no
C36 . C37 . H371 . 109.2 no
N38 . C37 . H371 . 108.7 no
H372 . C37 . H371 . 109.7 no
C37 . N38 . Yb31 . 107.4(10) yes
C37 . N38 . C39 . 108.3(15) yes
Yb31 . N38 . C39 . 110.6(11) yes
C37 . N38 . C52 . 110.6(14) yes
Yb31 . N38 . C52 . 107.6(10) yes
C39 . N38 . C52 . 112.2(14) yes
N38 . C39 . C40 . 112.7(17) yes
N38 . C39 . H391 . 107.9 no
C40 . C39 . H391 . 108.5 no
N38 . C39 . H392 . 109.3 no
C40 . C39 . H392 . 108.7 no
H391 . C39 . H392 . 109.6 no
C39 . C40 . N41 . 107.6(15) yes
C39 . C40 . H401 . 110.5 no
N41 . C40 . H401 . 109.8 no
C39 . C40 . H402 . 109.7 no
N41 . C40 . H402 . 110.0 no
H401 . C40 . H402 . 109.3 no
C40 . N41 . Yb31 . 110.6(11) yes
C40 . N41 . C42 . 111.7(16) yes
Yb31 . N41 . C42 . 114.0(12) yes
C40 . N41 . C48 . 109.5(15) yes
Yb31 . N41 . C48 . 102.8(10) yes
C42 . N41 . C48 . 107.8(16) yes
N41 . C42 . C43 . 115.9(18) yes
N41 . C42 . H421 . 107.9 no
C43 . C42 . H421 . 107.4 no
N41 . C42 . H422 . 107.5 no
C43 . C42 . H422 . 108.1 no
H421 . C42 . H422 . 109.9 no
N32 . C43 . C42 . 113.1(16) yes
N32 . C43 . H431 . 108.6 no
C42 . C43 . H431 . 108.5 no
N32 . C43 . H432 . 108.7 no
C42 . C43 . H432 . 108.2 no
H431 . C43 . H432 . 109.7 no
N35 . C44 . C45 . 112.0(17) yes
N35 . C44 . H441 . 108.2 no
C45 . C44 . H441 . 108.5 no
N35 . C44 . H442 . 109.7 no
C45 . C44 . H442 . 108.6 no
H441 . C44 . H442 . 109.9 no
C44 . C45 . O46 . 118(2) yes
C44 . C45 . O47 . 120(2) yes
O46 . C45 . O47 . 122.4(19) yes
C45 . O46 . Yb61 . 144.1(12) yes
C45 . O47 . Yb31 . 118.9(13) yes
N41 . C48 . C49 . 114.8(16) yes
N41 . C48 . H481 . 107.7 no
C49 . C48 . H481 . 107.6 no
N41 . C48 . H482 . 107.9 no
C49 . C48 . H482 . 108.6 no
H481 . C48 . H482 . 110.1 no
C48 . C49 . O50 . 125(2) yes
C48 . C49 . O51 . 112(2) yes
O50 . C49 . O51 . 123(2) yes
C49 . O51 . Yb31 . 127.7(14) yes
N38 . C52 . C53 . 113.0(16) yes
N38 . C52 . H522 . 108.8 no
C53 . C52 . H522 . 108.6 no
N38 . C52 . H521 . 109.0 no
C53 . C52 . H521 . 108.4 no
H522 . C52 . H521 . 109.2 no
C52 . C53 . O54 . 117(2) yes
C52 . C53 . O55 . 121.3(18) yes
O54 . C53 . O55 . 122(2) yes
C53 . O55 . Yb31 . 122.3(13) yes
Yb31 . O56 . H561 . 52.1 no
Yb31 . O56 . H562 . 97.8 no
H561 . O56 . H562 . 148.0 no
N32 . C57 . C58 . 117.6(14) yes
N32 . C57 . H572 . 107.4 no
C58 . C57 . H572 . 107.1 no
N32 . C57 . H571 . 107.1 no
C58 . C57 . H571 . 108.1 no
H572 . C57 . H571 . 109.4 no
C57 . C58 . C59 . 109.6(15) yes
C57 . C58 . H582 . 110.0 no
C59 . C58 . H582 . 110.0 no
C57 . C58 . H581 . 109.1 no
C59 . C58 . H581 . 108.7 no
H582 . C58 . H581 . 109.4 no
C58 . C59 . N128 2_566 115.7(15) yes
C58 . C59 . H592 . 107.2 no
N128 2_566 C59 . H592 . 107.8 no
C58 . C59 . H591 . 108.5 no
N128 2_566 C59 . H591 . 107.9 no
H592 . C59 . H591 . 109.7 no
O46 . Yb61 . N62 . 140.2(5) yes
O46 . Yb61 . N65 . 136.0(4) yes
N62 . Yb61 . N65 . 66.0(4) yes
O46 . Yb61 . N68 . 70.4(4) yes
N62 . Yb61 . N68 . 103.4(5) yes
N65 . Yb61 . N68 . 68.5(4) yes
O46 . Yb61 . N71 . 74.3(4) yes
N62 . Yb61 . N71 . 67.1(5) yes
N65 . Yb61 . N71 . 104.2(4) yes
N68 . Yb61 . N71 . 68.8(5) yes
O46 . Yb61 . O77 . 143.9(6) yes
N62 . Yb61 . O77 . 69.4(8) yes
N65 . Yb61 . O77 . 65.96(10) yes
N68 . Yb61 . O77 . 132.6(4) yes
N71 . Yb61 . O77 . 135.3(8) yes
O46 . Yb61 . O81 . 76.1(4) yes
N62 . Yb61 . O81 . 138.7(5) yes
N65 . Yb61 . O81 . 73.0(4) yes
N68 . Yb61 . O81 . 65.0(5) yes
N71 . Yb61 . O81 . 131.2(5) yes
O46 . Yb61 . O85 . 75.8(4) yes
N62 . Yb61 . O85 . 77.7(4) yes
N65 . Yb61 . O85 . 143.6(4) yes
N68 . Yb61 . O85 . 126.1(4) yes
N71 . Yb61 . O85 . 62.2(4) yes
O46 . Yb61 . O86 . 72.5(4) yes
N62 . Yb61 . O86 . 126.6(4) yes
N65 . Yb61 . O86 . 125.9(3) yes
N68 . Yb61 . O86 . 129.9(4) yes
N71 . Yb61 . O86 . 129.7(4) yes
O77 . Yb61 . O81 . 89.3(8) yes
O77 . Yb61 . O85 . 99.0(5) yes
O81 . Yb61 . O85 . 142.3(4) yes
O77 . Yb61 . O86 . 71.8(6) yes
O81 . Yb61 . O86 . 74.3(4) yes
O85 . Yb61 . O86 . 73.6(4) yes
O46 . Yb61 . N62 . 140.2(5) yes
O46 . Yb61 . N65 . 136.0(4) yes
N62 . Yb61 . N65 . 66.0(4) yes
O46 . Yb61 . N68 . 70.4(4) yes
N62 . Yb61 . N68 . 103.4(5) yes
N65 . Yb61 . N68 . 68.5(4) yes
O46 . Yb61 . N71 . 74.3(4) yes
N62 . Yb61 . N71 . 67.1(5) yes
N65 . Yb61 . N71 . 104.2(4) yes
N68 . Yb61 . N71 . 68.8(5) yes
O46 . Yb61 . O577 . 140.4(9) yes
N62 . Yb61 . O577 . 74.1(11) yes
N65 . Yb61 . O577 . 65.97(10) yes
N68 . Yb61 . O577 . 130.8(6) yes
N71 . Yb61 . O577 . 140.3(12) yes
O46 . Yb61 . O81 . 76.1(4) yes
N62 . Yb61 . O81 . 138.7(5) yes
N65 . Yb61 . O81 . 73.0(4) yes
N68 . Yb61 . O81 . 65.0(5) yes
N71 . Yb61 . O81 . 131.2(5) yes
O46 . Yb61 . O85 . 75.8(4) yes
N62 . Yb61 . O85 . 77.7(4) yes
N65 . Yb61 . O85 . 143.6(4) yes
N68 . Yb61 . O85 . 126.1(4) yes
N71 . Yb61 . O85 . 62.2(4) yes
O46 . Yb61 . O86 . 72.5(4) yes
N62 . Yb61 . O86 . 126.6(4) yes
N65 . Yb61 . O86 . 125.9(3) yes
N68 . Yb61 . O86 . 129.9(4) yes
N71 . Yb61 . O86 . 129.7(4) yes
O577 . Yb61 . O81 . 84.5(11) yes
O577 . Yb61 . O85 . 101.9(7) yes
O81 . Yb61 . O85 . 142.3(4) yes
O577 . Yb61 . O86 . 69.1(7) yes
O81 . Yb61 . O86 . 74.3(4) yes
O85 . Yb61 . O86 . 73.6(4) yes
Yb61 . N62 . C63 . 110.2(10) yes
Yb61 . N62 . C73 . 104.4(10) yes
C63 . N62 . C73 . 109.8(14) yes
Yb61 . N62 . C87 . 111.7(10) yes
C63 . N62 . C87 . 109.3(14) yes
C73 . N62 . C87 . 111.3(14) yes
N62 . C63 . C64 . 112.6(14) yes
N62 . C63 . H631 . 108.3 no
C64 . C63 . H631 . 108.7 no
N62 . C63 . H632 . 108.5 no
C64 . C63 . H632 . 109.3 no
H631 . C63 . H632 . 109.5 no
C63 . C64 . N65 . 114.0(14) yes
C63 . C64 . H641 . 108.0 no
N65 . C64 . H641 . 108.4 no
C63 . C64 . H642 . 108.5 no
N65 . C64 . H642 . 108.2 no
H641 . C64 . H642 . 109.7 no
C64 . N65 . Yb61 . 114.3(9) yes
C64 . N65 . C66 . 109.0(12) yes
Yb61 . N65 . C66 . 107.4(8) yes
C64 . N65 . C74 . 108.3(10) yes
Yb61 . N65 . C74 . 104.78(10) yes
C66 . N65 . C74 . 113.2(11) yes
C64 . N65 . Yb61 . 114.3(9) yes
C64 . N65 . C66 . 109.0(12) yes
Yb61 . N65 . C66 . 107.4(8) yes
C64 . N65 . C574 . 112.5(11) yes
Yb61 . N65 . C574 . 104.79(10) yes
C66 . N65 . C574 . 108.6(13) yes
N65 . C66 . C67 . 113.0(14) yes
N65 . C66 . H661 . 108.4 no
C67 . C66 . H661 . 108.6 no
N65 . C66 . H662 . 108.8 no
C67 . C66 . H662 . 108.5 no
H661 . C66 . H662 . 109.4 no
C66 . C67 . N68 . 111.4(15) yes
C66 . C67 . H671 . 109.5 no
N68 . C67 . H671 . 109.3 no
C66 . C67 . H672 . 108.4 no
N68 . C67 . H672 . 108.6 no
H671 . C67 . H672 . 109.6 no
C67 . N68 . Yb61 . 109.3(11) yes
C67 . N68 . C69 . 110.8(14) yes
Yb61 . N68 . C69 . 107.6(10) yes
C67 . N68 . C78 . 110.3(15) yes
Yb61 . N68 . C78 . 107.9(11) yes
C69 . N68 . C78 . 110.9(15) yes
N68 . C69 . C70 . 114.2(15) yes
N68 . C69 . H691 . 108.4 no
C70 . C69 . H691 . 108.7 no
N68 . C69 . H692 . 108.1 no
C70 . C69 . H692 . 108.1 no
H691 . C69 . H692 . 109.3 no
C69 . C70 . N71 . 115.6(15) yes
C69 . C70 . H702 . 108.1 no
N71 . C70 . H702 . 107.6 no
C69 . C70 . H701 . 107.8 no
N71 . C70 . H701 . 107.9 no
H702 . C70 . H701 . 109.8 no
C70 . N71 . Yb61 . 110.8(10) yes
C70 . N71 . C72 . 107.3(14) yes
Yb61 . N71 . C72 . 112.1(10) yes
C70 . N71 . C82 . 112.5(13) yes
Yb61 . N71 . C82 . 105.2(10) yes
C72 . N71 . C82 . 109.0(13) yes
N71 . C72 . C73 . 114.5(16) yes
N71 . C72 . H722 . 108.8 no
C73 . C72 . H722 . 107.3 no
N71 . C72 . H721 . 108.8 no
C73 . C72 . H721 . 107.8 no
H722 . C72 . H721 . 109.5 no
N62 . C73 . C72 . 114.3(15) yes
N62 . C73 . H732 . 108.3 no
C72 . C73 . H732 . 108.5 no
N62 . C73 . H731 . 107.8 no
C72 . C73 . H731 . 108.2 no
H732 . C73 . H731 . 109.7 no
N65 . C74 . C75 . 111.34(10) yes
N65 . C74 . H742 . 108.5 no
C75 . C74 . H742 . 109.3 no
N65 . C74 . H741 . 109.3 no
C75 . C74 . H741 . 108.7 no
H742 . C74 . H741 . 109.8 no
C74 . C75 . O76 . 111.09(10) yes
C74 . C75 . O77 . 116.98(10) yes
O76 . C75 . O77 . 125.48(10) yes
C75 . O77 . Yb61 . 126.19(10) yes
N65 . C574 . C575 . 111.34(10) yes
N65 . C574 . H5741 . 109.5 no
C575 . C574 . H5741 . 108.5 no
N65 . C574 . H5742 . 108.9 no
C575 . C574 . H5742 . 108.8 no
H5741 . C574 . H5742 . 109.7 no
C574 . C575 . O576 . 111.09(10) yes
C574 . C575 . O577 . 116.97(10) yes
O576 . C575 . O577 . 125.47(10) yes
C575 . O577 . Yb61 . 126.19(10) yes
N68 . C78 . C79 . 115.1(19) yes
N68 . C78 . H781 . 107.4 no
C79 . C78 . H781 . 108.1 no
N68 . C78 . H782 . 107.8 no
C79 . C78 . H782 . 108.9 no
H781 . C78 . H782 . 109.4 no
C78 . C79 . O80 . 115(3) yes
C78 . C79 . O81 . 117(2) yes
O80 . C79 . O81 . 127.5(20) yes
C79 . O81 . Yb61 . 126.6(14) yes
N71 . C82 . C83 . 111.0(14) yes
N71 . C82 . H822 . 108.6 no
C83 . C82 . H822 . 109.5 no
N71 . C82 . H821 . 109.4 no
C83 . C82 . H821 . 109.0 no
H822 . C82 . H821 . 109.2 no
C82 . C83 . O84 . 116.4(17) yes
C82 . C83 . O85 . 115.3(17) yes
O84 . C83 . O85 . 128.2(18) yes
C83 . O84 . Yb1 . 138.2(12) yes
C83 . O85 . Yb61 . 121.1(12) yes
Yb61 . O86 . H861 . 95.9 no
Yb61 . O86 . H862 . 51.9 no
H861 . O86 . H862 . 142.3 no
N62 . C87 . C88 . 114.8(14) yes
N62 . C87 . H872 . 108.1 no
C88 . C87 . H872 . 108.2 no
N62 . C87 . H871 . 108.6 no
C88 . C87 . H871 . 108.1 no
H872 . C87 . H871 . 109.0 no
C87 . C88 . C89 . 112.1(16) yes
C87 . C88 . H882 . 109.0 no
C89 . C88 . H882 . 108.8 no
C87 . C88 . H881 . 109.0 no
C89 . C88 . H881 . 108.6 no
H882 . C88 . H881 . 109.2 no
C88 . C89 . N98 . 115.8(16) yes
C88 . C89 . H891 . 108.3 no
N98 . C89 . H891 . 108.8 no
C88 . C89 . H892 . 106.9 no
N98 . C89 . H892 . 107.4 no
H891 . C89 . H892 . 109.6 no
N92 . Yb91 . N95 . 67.2(5) yes
N92 . Yb91 . N98 . 103.2(5) yes
N95 . Yb91 . N98 . 65.8(5) yes
N92 . Yb91 . N101 . 66.5(5) yes
N95 . Yb91 . N101 . 102.0(5) yes
N98 . Yb91 . N101 . 68.4(5) yes
N92 . Yb91 . O107 . 129.4(5) yes
N95 . Yb91 . O107 . 65.3(5) yes
N98 . Yb91 . O107 . 72.2(5) yes
N101 . Yb91 . O107 . 140.3(5) yes
N92 . Yb91 . O111 . 123.8(5) yes
N95 . Yb91 . O111 . 149.7(5) yes
N98 . Yb91 . O111 . 83.9(5) yes
N101 . Yb91 . O111 . 65.1(5) yes
O107 . Yb91 . O111 . 106.2(5) yes
N92 . Yb91 . O115 . 65.2(5) yes
N95 . Yb91 . O115 . 70.1(4) yes
N98 . Yb91 . O115 . 135.2(4) yes
N101 . Yb91 . O115 . 130.0(5) yes
O107 . Yb91 . O115 . 83.0(5) yes
N92 . Yb91 . O116 . 134.8(4) yes
N95 . Yb91 . O116 . 123.2(4) yes
N98 . Yb91 . O116 . 121.4(4) yes
N101 . Yb91 . O116 . 134.3(4) yes
O107 . Yb91 . O116 . 65.5(4) yes
O111 . Yb91 . O115 . 139.7(4) yes
O111 . Yb91 . O116 . 71.6(4) yes
O115 . Yb91 . O116 . 77.4(4) yes
Yb91 . N92 . C93 . 109.9(10) yes
Yb91 . N92 . C103 . 110.2(10) yes
C93 . N92 . C103 . 110.4(15) yes
Yb91 . N92 . C112 . 105.5(11) yes
C93 . N92 . C112 . 109.3(15) yes
C103 . N92 . C112 . 111.5(14) yes
N92 . C93 . C94 . 112.6(15) yes
N92 . C93 . H932 . 108.8 no
C94 . C93 . H932 . 109.0 no
N92 . C93 . H931 . 108.4 no
C94 . C93 . H931 . 108.1 no
H932 . C93 . H931 . 109.9 no
C93 . C94 . N95 . 112.9(16) yes
C93 . C94 . H942 . 109.8 no
N95 . C94 . H942 . 109.0 no
C93 . C94 . H941 . 107.9 no
N95 . C94 . H941 . 108.2 no
H942 . C94 . H941 . 109.0 no
C94 . N95 . Yb91 . 109.0(11) yes
C94 . N95 . C96 . 108.6(14) yes
Yb91 . N95 . C96 . 112.1(10) yes
C94 . N95 . C104 . 111.0(15) yes
Yb91 . N95 . C104 . 105.6(10) yes
C96 . N95 . C104 . 110.5(14) yes
N95 . C96 . C97 . 112.2(15) yes
N95 . C96 . H962 . 108.3 no
C97 . C96 . H962 . 108.8 no
N95 . C96 . H961 . 108.8 no
C97 . C96 . H961 . 109.1 no
H962 . C96 . H961 . 109.5 no
C96 . C97 . N98 . 113.4(16) yes
C96 . C97 . H972 . 108.9 no
N98 . C97 . H972 . 108.6 no
C96 . C97 . H971 . 108.0 no
N98 . C97 . H971 . 108.3 no
H972 . C97 . H971 . 109.6 no
C89 . N98 . C97 . 111.0(14) yes
C89 . N98 . Yb91 . 108.4(11) yes
C97 . N98 . Yb91 . 112.6(11) yes
C89 . N98 . C99 . 108.1(14) yes
C97 . N98 . C99 . 108.8(15) yes
Yb91 . N98 . C99 . 107.8(11) yes
N98 . C99 . C100 . 113.9(17) yes
N98 . C99 . H991 . 108.8 no
C100 . C99 . H991 . 108.6 no
N98 . C99 . H992 . 108.0 no
C100 . C99 . H992 . 108.4 no
H991 . C99 . H992 . 109.2 no
C99 . C100 . N101 . 112.1(16) yes
C99 . C100 . H1001 . 109.9 no
N101 . C100 . H1001 . 109.4 no
C99 . C100 . H1002 . 108.0 no
N101 . C100 . H1002 . 108.0 no
H1001 . C100 . H1002 . 109.4 no
C100 . N101 . Yb91 . 110.7(12) yes
C100 . N101 . C102 . 111.9(15) yes
Yb91 . N101 . C102 . 113.7(11) yes
C100 . N101 . C108 . 106.6(14) yes
Yb91 . N101 . C108 . 103.5(10) yes
C102 . N101 . C108 . 109.9(14) yes
N101 . C102 . C103 . 114.3(16) yes
N101 . C102 . H1021 . 108.1 no
C103 . C102 . H1021 . 107.9 no
N101 . C102 . H1022 . 108.5 no
C103 . C102 . H1022 . 108.6 no
H1021 . C102 . H1022 . 109.4 no
C102 . C103 . N92 . 109.3(16) yes
C102 . C103 . H1031 . 109.0 no
N92 . C103 . H1031 . 110.4 no
C102 . C103 . H1032 . 109.7 no
N92 . C103 . H1032 . 109.4 no
H1031 . C103 . H1032 . 109.1 no
N95 . C104 . C105 . 108.0(17) yes
N95 . C104 . H1041 . 109.7 no
C105 . C104 . H1041 . 110.1 no
N95 . C104 . H1042 . 109.4 no
C105 . C104 . H1042 . 110.2 no
H1041 . C104 . H1042 . 109.4 no
C104 . C105 . O106 . 110(3) yes
C104 . C105 . O107 . 124(2) yes
O106 . C105 . O107 . 126(2) yes
C105 . O107 . Yb91 . 123.5(15) yes
N101 . C108 . C109 . 110.7(17) yes
N101 . C108 . H1082 . 109.4 no
C109 . C108 . H1082 . 108.6 no
N101 . C108 . H1081 . 109.9 no
C109 . C108 . H1081 . 108.5 no
H1082 . C108 . H1081 . 109.8 no
C108 . C109 . O110 . 116(2) yes
C108 . C109 . O111 . 118(2) yes
O110 . C109 . O111 . 126(2) yes
C109 . O111 . Yb91 . 118.9(14) yes
N92 . C112 . C113 . 116.7(18) yes
N92 . C112 . H1122 . 107.4 no
C113 . C112 . H1122 . 106.6 no
N92 . C112 . H1121 . 108.3 no
C113 . C112 . H1121 . 107.7 no
H1122 . C112 . H1121 . 110.0 no
C112 . C113 . O114 . 120(2) yes
C112 . C113 . O115 . 119(2) yes
O114 . C113 . O115 . 121(2) yes
C113 . O114 . Yb121 . 136.1(13) yes
C113 . O115 . Yb91 . 124.6(13) yes
Yb91 . O116 . H1161 . 97.5 no
Yb91 . O116 . H1162 . 52.4 no
H1161 . O116 . H1162 . 81.2 no
O114 . Yb121 . N122 . 69.7(5) yes
O114 . Yb121 . N125 . 133.6(5) yes
N122 . Yb121 . N125 . 68.8(5) yes
O114 . Yb121 . N128 . 142.9(5) yes
N122 . Yb121 . N128 . 104.2(5) yes
N125 . Yb121 . N128 . 68.5(5) yes
O114 . Yb121 . N131 . 77.3(5) yes
N122 . Yb121 . N131 . 67.5(5) yes
N125 . Yb121 . N131 . 104.9(6) yes
N128 . Yb121 . N131 . 67.2(5) yes
O114 . Yb121 . O137 . 139.1(4) yes
N122 . Yb121 . O137 . 128.8(5) yes
N125 . Yb121 . O137 . 63.1(5) yes
N128 . Yb121 . O137 . 74.1(5) yes
N131 . Yb121 . O137 . 141.0(5) yes
O114 . Yb121 . C139 . 63.3(4) yes
N122 . Yb121 . C139 . 104.2(6) yes
N125 . Yb121 . C139 . 148.3(5) yes
N128 . Yb121 . C139 . 84.4(5) yes
N131 . Yb121 . C139 . 47.1(5) yes
O114 . Yb121 . O141 . 72.9(4) yes
N122 . Yb121 . O141 . 122.6(5) yes
N125 . Yb121 . O141 . 150.2(5) yes
N128 . Yb121 . O141 . 81.7(5) yes
N131 . Yb121 . O141 . 62.8(5) yes
O114 . Yb121 . O145 . 73.3(4) yes
N122 . Yb121 . O145 . 66.1(5) yes
N125 . Yb121 . O145 . 71.5(5) yes
N128 . Yb121 . O145 . 139.5(5) yes
N131 . Yb121 . O145 . 131.2(5) yes
O114 . Yb121 . O146 . 76.6(4) yes
N122 . Yb121 . O146 . 134.7(5) yes
N125 . Yb121 . O146 . 121.6(5) yes
N128 . Yb121 . O146 . 120.9(5) yes
N131 . Yb121 . O146 . 132.8(5) yes
O137 . Yb121 . C139 . 125.9(6) yes
O137 . Yb121 . O141 . 108.0(5) yes
C139 . Yb121 . O141 . 18.4(5) yes
O137 . Yb121 . O145 . 82.5(5) yes
C139 . Yb121 . O145 . 135.7(4) yes
O141 . Yb121 . O145 . 137.7(4) yes
O137 . Yb121 . O146 . 65.7(4) yes
C139 . Yb121 . O146 . 85.9(5) yes
O141 . Yb121 . O146 . 72.2(4) yes
O145 . Yb121 . O146 . 75.9(4) yes
Yb121 . N122 . C123 . 110.1(11) yes
Yb121 . N122 . C133 . 108.8(11) yes
C123 . N122 . C133 . 110.3(14) yes
Yb121 . N122 . C142 . 108.3(10) yes
C123 . N122 . C142 . 110.9(14) yes
C133 . N122 . C142 . 108.3(15) yes
N122 . C123 . C124 . 111.8(16) yes
N122 . C123 . H1232 . 109.2 no
C124 . C123 . H1232 . 109.5 no
N122 . C123 . H1231 . 109.1 no
C124 . C123 . H1231 . 108.1 no
H1232 . C123 . H1231 . 109.1 no
C123 . C124 . N125 . 117.6(18) yes
C123 . C124 . H1242 . 106.9 no
N125 . C124 . H1242 . 106.9 no
C123 . C124 . H1241 . 107.9 no
N125 . C124 . H1241 . 107.5 no
H1242 . C124 . H1241 . 109.9 no
C124 . N125 . Yb121 . 108.9(12) yes
C124 . N125 . C126 . 106.3(16) yes
Yb121 . N125 . C126 . 112.3(11) yes
C124 . N125 . C134 . 112.9(17) yes
Yb121 . N125 . C134 . 106.1(11) yes
C126 . N125 . C134 . 110.5(16) yes
N125 . C126 . C127 . 114.3(16) yes
N125 . C126 . H1261 . 108.3 no
C127 . C126 . H1261 . 108.6 no
N125 . C126 . H1262 . 108.2 no
C127 . C126 . H1262 . 107.9 no
H1261 . C126 . H1262 . 109.4 no
C126 . C127 . N128 . 113.8(16) yes
C126 . C127 . H1271 . 108.3 no
N128 . C127 . H1271 . 108.8 no
C126 . C127 . H1272 . 108.0 no
N128 . C127 . H1272 . 108.4 no
H1271 . C127 . H1272 . 109.4 no
C127 . N128 . C59 2_566 110.5(15) yes
C127 . N128 . Yb121 . 108.4(10) yes
C59 2_566 N128 . Yb121 . 106.3(10) yes
C127 . N128 . C129 . 108.0(15) yes
C59 2_566 N128 . C129 . 113.5(16) yes
Yb121 . N128 . C129 . 110.2(12) yes
N128 . C129 . C130 . 111.1(17) yes
N128 . C129 . H1291 . 109.1 no
C130 . C129 . H1291 . 109.4 no
N128 . C129 . H1292 . 108.9 no
C130 . C129 . H1292 . 108.7 no
H1291 . C129 . H1292 . 109.7 no
C129 . C130 . N131 . 113.2(17) yes
C129 . C130 . H1301 . 109.0 no
N131 . C130 . H1301 . 108.9 no
C129 . C130 . H1302 . 108.0 no
N131 . C130 . H1302 . 108.2 no
H1301 . C130 . H1302 . 109.5 no
C130 . N131 . Yb121 . 109.6(12) yes
C130 . N131 . C132 . 110.3(16) yes
Yb121 . N131 . C132 . 113.9(12) yes
C130 . N131 . C138 . 107.4(16) yes
Yb121 . N131 . C138 . 106.1(11) yes
C132 . N131 . C138 . 109.2(17) yes
N131 . C132 . C133 . 113.2(17) yes
N131 . C132 . H1321 . 108.8 no
C133 . C132 . H1321 . 108.8 no
N131 . C132 . H1322 . 108.2 no
C133 . C132 . H1322 . 108.5 no
H1321 . C132 . H1322 . 109.4 no
C132 . C133 . N122 . 113.5(17) yes
C132 . C133 . H1331 . 108.2 no
N122 . C133 . H1331 . 108.7 no
C132 . C133 . H1332 . 108.2 no
N122 . C133 . H1332 . 108.5 no
H1331 . C133 . H1332 . 109.6 no
N125 . C134 . C135 . 114.0(18) yes
N125 . C134 . H1341 . 108.3 no
C135 . C134 . H1341 . 109.0 no
N125 . C134 . H1342 . 107.7 no
C135 . C134 . H1342 . 107.7 no
H1341 . C134 . H1342 . 110.1 no
C134 . C135 . O136 . 121(2) yes
C134 . C135 . O137 . 117(2) yes
O136 . C135 . O137 . 122(2) yes
C135 . O137 . Yb121 . 124.8(15) yes
N131 . C138 . C139 . 107.2(18) yes
N131 . C138 . H1381 . 109.6 no
C139 . C138 . H1381 . 110.2 no
N131 . C138 . H1382 . 110.0 no
C139 . C138 . H1382 . 110.0 no
H1381 . C138 . H1382 . 109.8 no
C138 . C139 . Yb121 . 82.5(13) yes
C138 . C139 . O140 . 114(3) yes
Yb121 . C139 . O140 . 159.5(17) yes
C138 . C139 . O141 . 120(2) yes
Yb121 . C139 . O141 . 38.4(11) yes
O140 . C139 . O141 . 125(2) yes
C139 . O141 . Yb121 . 123.2(15) yes
N122 . C142 . C143 . 111.6(17) yes
N122 . C142 . H1422 . 116.1 no
C143 . C142 . H1422 . 122.5 no
N122 . C142 . H1423 . 104.5 no
C143 . C142 . H1423 . 87.1 no
H1422 . C142 . H1423 . 109.3 no
C142 . C143 . O144 . 113(2) yes
C142 . C143 . O145 . 124(2) yes
O144 . C143 . O145 . 123(2) yes
C143 . O144 . Yb151 . 144.2(14) yes
C143 . O145 . Yb121 . 120.0(15) yes
Yb121 . O146 . H1461 . 53.3 no
Yb121 . O146 . H1462 . 56.6 no
H1461 . O146 . H1462 . 90.7 no
O144 . Yb151 . N152 . 143.9(5) yes
O144 . Yb151 . N155 . 132.4(4) yes
N152 . Yb151 . N155 . 67.8(5) yes
O144 . Yb151 . N158 . 70.9(5) yes
N152 . Yb151 . N158 . 103.3(5) yes
N155 . Yb151 . N158 . 66.1(4) yes
O144 . Yb151 . N161 . 78.1(5) yes
N152 . Yb151 . N161 . 67.2(5) yes
N155 . Yb151 . N161 . 102.9(4) yes
N158 . Yb151 . N161 . 67.9(5) yes
O144 . Yb151 . O171 . 73.3(4) yes
N152 . Yb151 . O171 . 138.4(5) yes
N155 . Yb151 . O171 . 71.3(4) yes
N158 . Yb151 . O171 . 65.5(5) yes
N161 . Yb151 . O171 . 131.1(5) yes
O144 . Yb151 . O175 . 76.4(4) yes
N152 . Yb151 . O175 . 79.2(4) yes
N155 . Yb151 . O175 . 147.0(4) yes
N158 . Yb151 . O175 . 125.1(6) yes
N161 . Yb151 . O175 . 62.9(5) yes
O144 . Yb151 . O176 . 73.3(4) yes
N152 . Yb151 . O176 . 123.0(5) yes
N155 . Yb151 . O176 . 126.0(4) yes
N158 . Yb151 . O176 . 133.5(5) yes
N161 . Yb151 . O176 . 130.8(5) yes
O144 . Yb151 . O167 . 140.6(9) yes
N152 . Yb151 . O167 . 70.9(11) yes
N155 . Yb151 . O167 . 66.27(9) yes
N158 . Yb151 . O167 . 130.2(6) yes
N161 . Yb151 . O167 . 137.5(11) yes
O171 . Yb151 . O175 . 141.2(4) yes
O171 . Yb151 . O176 . 76.6(5) yes
O175 . Yb151 . O176 . 71.9(4) yes
O171 . Yb151 . O167 . 86.1(11) yes
O175 . Yb151 . O167 . 103.0(7) yes
O176 . Yb151 . O167 . 69.4(7) yes
O144 . Yb151 . N152 . 143.9(5) yes
O144 . Yb151 . N155 . 132.4(4) yes
N152 . Yb151 . N155 . 67.8(5) yes
O144 . Yb151 . N158 . 70.9(5) yes
N152 . Yb151 . N158 . 103.3(5) yes
N155 . Yb151 . N158 . 66.1(4) yes
O144 . Yb151 . N161 . 78.1(5) yes
N152 . Yb151 . N161 . 67.2(5) yes
N155 . Yb151 . N161 . 102.9(4) yes
N158 . Yb151 . N161 . 67.9(5) yes
O144 . Yb151 . O171 . 73.3(4) yes
N152 . Yb151 . O171 . 138.4(5) yes
N155 . Yb151 . O171 . 71.3(4) yes
N158 . Yb151 . O171 . 65.5(5) yes
N161 . Yb151 . O171 . 131.1(5) yes
O144 . Yb151 . O175 . 76.4(4) yes
N152 . Yb151 . O175 . 79.2(4) yes
N155 . Yb151 . O175 . 147.0(4) yes
N158 . Yb151 . O175 . 125.1(6) yes
N161 . Yb151 . O175 . 62.9(5) yes
O144 . Yb151 . O176 . 73.3(4) yes
N152 . Yb151 . O176 . 123.0(5) yes
N155 . Yb151 . O176 . 126.0(4) yes
N158 . Yb151 . O176 . 133.5(5) yes
N161 . Yb151 . O176 . 130.8(5) yes
O144 . Yb151 . O667 . 135.6(15) yes
N152 . Yb151 . O667 . 77.0(18) yes
N155 . Yb151 . O667 . 66.27(10) yes
N158 . Yb151 . O667 . 127.8(9) yes
N161 . Yb151 . O667 . 143.8(18) yes
O171 . Yb151 . O175 . 141.2(4) yes
O171 . Yb151 . O176 . 76.6(5) yes
O175 . Yb151 . O176 . 71.9(4) yes
O171 . Yb151 . O667 . 80.1(18) yes
O175 . Yb151 . O667 . 106.5(11) yes
O176 . Yb151 . O667 . 66.3(9) yes
Yb151 . N152 . C153 . 110.9(12) yes
Yb151 . N152 . C163 . 106.7(12) yes
C153 . N152 . C163 . 104.5(16) yes
Yb151 . N152 . C177 . 110.9(11) yes
C153 . N152 . C177 . 108.2(15) yes
C163 . N152 . C177 . 115.4(15) yes
N152 . C153 . C154 . 114.1(16) yes
N152 . C153 . H1531 . 122.8 no
C154 . C153 . H1531 . 123.1 no
C153 . C154 . N155 . 114.5(17) yes
C153 . C154 . H1541 . 108.0 no
N155 . C154 . H1541 . 107.6 no
C153 . C154 . H1542 . 109.0 no
N155 . C154 . H1542 . 108.5 no
H1541 . C154 . H1542 . 109.1 no
C154 . N155 . Yb151 . 112.5(10) yes
C154 . N155 . C156 . 108.1(13) yes
Yb151 . N155 . C156 . 110.9(9) yes
C154 . N155 . C164 . 107.6(13) yes
Yb151 . N155 . C164 . 104.93(10) yes
C156 . N155 . C164 . 112.8(15) yes
C154 . N155 . Yb151 . 112.5(10) yes
C154 . N155 . C156 . 108.1(13) yes
Yb151 . N155 . C156 . 110.9(9) yes
C154 . N155 . C664 . 113.4(16) yes
Yb151 . N155 . C664 . 104.92(10) yes
C156 . N155 . C664 . 107.0(18) yes
N155 . C156 . C157 . 112.7(16) yes
N155 . C156 . H1561 . 108.2 no
C157 . C156 . H1561 . 108.6 no
N155 . C156 . H1562 . 108.5 no
C157 . C156 . H1562 . 109.0 no
H1561 . C156 . H1562 . 109.7 no
C156 . C157 . N158 . 109.4(18) yes
C156 . C157 . H1571 . 109.9 no
N158 . C157 . H1571 . 109.9 no
C156 . C157 . H1572 . 109.3 no
N158 . C157 . H1572 . 109.1 no
H1571 . C157 . H1572 . 109.2 no
C157 . N158 . Yb151 . 114.2(12) yes
C157 . N158 . C159 . 107.7(17) yes
Yb151 . N158 . C159 . 109.8(12) yes
C157 . N158 . C168 . 108.5(17) yes
Yb151 . N158 . C168 . 109.0(13) yes
C159 . N158 . C168 . 107.3(17) yes
N158 . C159 . C160 . 113.4(19) yes
N158 . C159 . H1591 . 108.9 no
C160 . C159 . H1591 . 108.9 no
N158 . C159 . H1592 . 108.1 no
C160 . C159 . H1592 . 108.1 no
H1591 . C159 . H1592 . 109.4 no
C159 . C160 . N161 . 113.5(18) yes
C159 . C160 . H1602 . 108.6 no
N161 . C160 . H1602 . 108.3 no
C159 . C160 . H1601 . 108.7 no
N161 . C160 . H1601 . 108.3 no
H1602 . C160 . H1601 . 109.3 no
C160 . N161 . Yb151 . 112.1(12) yes
C160 . N161 . C162 . 110.1(15) yes
Yb151 . N161 . C162 . 110.8(12) yes
C160 . N161 . C172 . 109.9(16) yes
Yb151 . N161 . C172 . 104.4(11) yes
C162 . N161 . C172 . 109.3(16) yes
N161 . C162 . C163 . 111.3(18) yes
N161 . C162 . H1622 . 108.7 no
C163 . C162 . H1622 . 109.0 no
N161 . C162 . H1621 . 108.8 no
C163 . C162 . H1621 . 108.9 no
H1622 . C162 . H1621 . 110.1 no
N152 . C163 . C162 . 111.2(19) yes
N152 . C163 . H1632 . 109.1 no
C162 . C163 . H1632 . 109.3 no
N152 . C163 . H1631 . 109.4 no
C162 . C163 . H1631 . 109.0 no
H1632 . C163 . H1631 . 108.8 no
N158 . C168 . C169 . 116(2) yes
N158 . C168 . H1682 . 107.7 no
C169 . C168 . H1682 . 108.1 no
N158 . C168 . H1681 . 107.6 no
C169 . C168 . H1681 . 107.8 no
H1682 . C168 . H1681 . 109.8 no
C168 . C169 . O170 . 118(2) yes
C168 . C169 . O171 . 117(2) yes
O170 . C169 . O171 . 125(2) yes
C169 . O171 . Yb151 . 123.2(16) yes
N161 . C172 . C173 . 112.0(18) yes
N161 . C172 . H1721 . 108.2 no
C173 . C172 . H1721 . 108.7 no
N161 . C172 . H1722 . 109.3 no
C173 . C172 . H1722 . 109.0 no
H1721 . C172 . H1722 . 109.8 no
C172 . C173 . O174 . 119(2) yes
C172 . C173 . O175 . 117(2) yes
O174 . C173 . O175 . 124(2) yes
C173 . O175 . Yb151 . 120.1(13) yes
Yb151 . O176 . H1761 . 100.4 no
Yb151 . O176 . H1762 . 53.5 no
H1761 . O176 . H1762 . 91.4 no
N152 . C177 . C178 . 115.1(16) yes
N152 . C177 . H1771 . 107.9 no
C178 . C177 . H1771 . 107.7 no
N152 . C177 . H1772 . 108.0 no
C178 . C177 . H1772 . 108.1 no
H1771 . C177 . H1772 . 109.9 no
C177 . C178 . C179 . 113.8(16) yes
C177 . C178 . H1781 . 108.2 no
C179 . C178 . H1781 . 107.6 no
C177 . C178 . H1782 . 108.5 no
C179 . C178 . H1782 . 108.9 no
H1781 . C178 . H1782 . 109.8 no
C178 . C179 . N2 . 114.3(15) yes
C178 . C179 . H1791 . 108.8 no
N2 . C179 . H1791 . 108.4 no
C178 . C179 . H1792 . 107.8 no
N2 . C179 . H1792 . 108.0 no
H1791 . C179 . H1792 . 109.5 no
N155 . C664 . C665 . 111.31(10) yes
N155 . C664 . H6641 . 109.1 no
C665 . C664 . H6641 . 108.9 no
N155 . C664 . H6642 . 108.6 no
C665 . C664 . H6642 . 109.3 no
H6641 . C664 . H6642 . 109.5 no
N155 . C164 . C165 . 111.31(10) yes
N155 . C164 . H1641 . 109.1 no
C165 . C164 . H1641 . 109.0 no
N155 . C164 . H1642 . 109.0 no
C165 . C164 . H1642 . 108.9 no
H1641 . C164 . H1642 . 109.5 no
C664 . C665 . O666 . 126.20(10) yes
C664 . C665 . O667 . 128.22(10) yes
O666 . C665 . O667 . 105.48(10) yes
C164 . C165 . O166 . 126.21(9) yes
C164 . C165 . O167 . 128.22(9) yes
O166 . C165 . O167 . 105.51(9) yes
C165 . O167 . Yb151 . 115.02(10) yes
C665 . O667 . Yb151 . 115.02(10) yes

loop_
_geom_bond_atom_site_label_1
_geom_bond_site_symmetry_1
_geom_bond_atom_site_label_2
_geom_bond_site_symmetry_2
_geom_bond_distance
_geom_bond_publ_flag
Yb1 . N2 . 2.690(13) yes
Yb1 . N5 . 2.681(14) yes
Yb1 . N8 . 2.663(14) yes
Yb1 . N11 . 2.728(14) yes
Yb1 . O17 . 2.368(13) yes
Yb1 . C18 . 3.387(19) yes
Yb1 . O21 . 2.315(13) yes
Yb1 . O25 . 2.397(12) yes
Yb1 . O26 . 2.497(11) yes
Yb1 . O84 . 2.463(12) yes
N2 . C3 . 1.44(2) yes
N2 . C13 . 1.53(2) yes
N2 . C179 . 1.48(2) yes
C3 . C4 . 1.56(3) yes
C3 . H31 . 0.926 no
C4 . N5 . 1.51(2) yes
C4 . H42 . 0.975 no
C4 . H41 . 0.971 no
N5 . C6 . 1.44(2) yes
N5 . C14 . 1.42(2) yes
C6 . C7 . 1.51(2) yes
C6 . H62 . 0.972 no
C6 . H61 . 0.964 no
C7 . N8 . 1.47(2) yes
C7 . H71 . 0.925 no
N8 . C9 . 1.48(2) yes
N8 . C22 . 1.44(2) yes
C9 . C10 . 1.47(3) yes
C9 . H91 . 0.964 no
C9 . H92 . 0.970 no
C10 . N11 . 1.48(2) yes
C10 . H101 . 0.968 no
C10 . H102 . 0.968 no
N11 . C12 . 1.44(2) yes
N11 . C18 . 1.47(2) yes
C12 . C13 . 1.51(2) yes
C12 . H121 . 0.922 no
C13 . H131 . 0.967 no
C13 . H132 . 0.969 no
C14 . C15 . 1.58(3) yes
C14 . H141 . 0.968 no
C14 . H142 . 0.965 no
C15 . O16 . 1.22(2) yes
C15 . O17 . 1.29(3) yes
C18 . C19 . 1.52(3) yes
C18 . H181 . 0.965 no
C18 . H182 . 0.966 no
C19 . O20 . 1.20(3) yes
C19 . O21 . 1.33(3) yes
C22 . C23 . 1.48(3) yes
C22 . H221 . 0.965 no
C22 . H222 . 0.967 no
C23 . O24 . 1.22(2) yes
C23 . O25 . 1.27(2) yes
O24 . Yb31 . 2.429(15) yes
O26 . H261 . 0.950 no
O26 . H262 . 0.950 no
Yb31 . N32 . 2.779(14) yes
Yb31 . N35 . 2.664(14) yes
Yb31 . N38 . 2.656(14) yes
Yb31 . N41 . 2.689(14) yes
Yb31 . O47 . 2.433(11) yes
Yb31 . O51 . 2.338(13) yes
Yb31 . O55 . 2.377(13) yes
Yb31 . O56 . 2.523(11) yes
N32 . C33 . 1.48(2) yes
N32 . C43 . 1.48(2) yes
N32 . C57 . 1.45(2) yes
C33 . C34 . 1.50(2) yes
C33 . H332 . 0.968 no
C33 . H331 . 0.970 no
C34 . N35 . 1.50(2) yes
C34 . H342 . 0.965 no
C34 . H341 . 0.971 no
N35 . C36 . 1.46(2) yes
N35 . C44 . 1.41(2) yes
C36 . C37 . 1.47(2) yes
C36 . H362 . 0.967 no
C36 . H361 . 0.967 no
C37 . N38 . 1.56(2) yes
C37 . H372 . 0.970 no
C37 . H371 . 0.968 no
N38 . C39 . 1.44(2) yes
N38 . C52 . 1.44(2) yes
C39 . C40 . 1.50(3) yes
C39 . H391 . 0.969 no
C39 . H392 . 0.968 no
C40 . N41 . 1.49(2) yes
C40 . H401 . 0.967 no
C40 . H402 . 0.968 no
N41 . C42 . 1.46(2) yes
N41 . C48 . 1.50(2) yes
C42 . C43 . 1.44(3) yes
C42 . H421 . 0.970 no
C42 . H422 . 0.971 no
C43 . H431 . 0.965 no
C43 . H432 . 0.964 no
C44 . C45 . 1.45(3) yes
C44 . H441 . 0.962 no
C44 . H442 . 0.964 no
C45 . O46 . 1.30(2) yes
C45 . O47 . 1.27(2) yes
O46 . Yb61 . 2.404(13) yes
C48 . C49 . 1.56(3) yes
C48 . H481 . 0.965 no
C48 . H482 . 0.968 no
C49 . O50 . 1.16(2) yes
C49 . O51 . 1.31(2) yes
C52 . C53 . 1.48(3) yes
C52 . H522 . 0.965 no
C52 . H521 . 0.960 no
C53 . O54 . 1.26(2) yes
C53 . O55 . 1.24(2) yes
O56 . H561 . 0.950 no
O56 . H562 . 0.950 no
C57 . C58 . 1.57(2) yes
C57 . H572 . 0.966 no
C57 . H571 . 0.965 no
C58 . C59 . 1.47(2) yes
C58 . H582 . 0.967 no
C58 . H581 . 0.972 no
C59 . N128 2_566 1.46(2) yes
C59 . H592 . 0.966 no
C59 . H591 . 0.968 no
Yb61 . N62 . 2.786(14) yes
Yb61 . N65 . 2.705(5) yes
Yb61 . N68 . 2.673(14) yes
Yb61 . N71 . 2.662(14) yes
Yb61 . O77 . 2.355(7) yes
Yb61 . O81 . 2.322(15) yes
Yb61 . O85 . 2.395(11) yes
Yb61 . O86 . 2.501(11) yes
Yb61 . N62 . 2.786(14) yes
Yb61 . N65 . 2.705(5) yes
Yb61 . N68 . 2.673(14) yes
Yb61 . N71 . 2.662(14) yes
Yb61 . O577 . 2.357(8) yes
Yb61 . O81 . 2.322(15) yes
Yb61 . O85 . 2.395(11) yes
Yb61 . O86 . 2.501(11) yes
N62 . C63 . 1.47(2) yes
N62 . C73 . 1.52(2) yes
N62 . C87 . 1.50(2) yes
C63 . C64 . 1.55(3) yes
C63 . H631 . 0.965 no
C63 . H632 . 0.967 no
C64 . N65 . 1.45(2) yes
C64 . H641 . 0.967 no
C64 . H642 . 0.965 no
N65 . C66 . 1.47(2) yes
N65 . C74 . 1.445(8) yes
N65 . C66 . 1.47(2) yes
N65 . C574 . 1.446(8) yes
C66 . C67 . 1.52(2) yes
C66 . H661 . 0.968 no
C66 . H662 . 0.967 no
C67 . N68 . 1.47(2) yes
C67 . H671 . 0.972 no
C67 . H672 . 0.969 no
N68 . C69 . 1.51(2) yes
N68 . C78 . 1.44(2) yes
C69 . C70 . 1.46(2) yes
C69 . H691 . 0.974 no
C69 . H692 . 0.970 no
C70 . N71 . 1.49(2) yes
C70 . H702 . 0.968 no
C70 . H701 . 0.961 no
N71 . C72 . 1.46(2) yes
N71 . C82 . 1.46(2) yes
C72 . C73 . 1.42(2) yes
C72 . H722 . 0.971 no
C72 . H721 . 0.965 no
C73 . H732 . 0.966 no
C73 . H731 . 0.962 no
C74 . C75 . 1.608(7) yes
C74 . H742 . 0.970 no
C74 . H741 . 0.970 no
C75 . O76 . 1.315(9) yes
C75 . O77 . 1.222(7) yes
C574 . C575 . 1.606(8) yes
C574 . H5741 . 0.971 no
C574 . H5742 . 0.970 no
C575 . O576 . 1.319(10) yes
C575 . O577 . 1.222(7) yes
C78 . C79 . 1.48(3) yes
C78 . H781 . 0.967 no
C78 . H782 . 0.964 no
C79 . O80 . 1.28(3) yes
C79 . O81 . 1.28(3) yes
C82 . C83 . 1.54(2) yes
C82 . H822 . 0.967 no
C82 . H821 . 0.963 no
C83 . O84 . 1.23(2) yes
C83 . O85 . 1.25(2) yes
O86 . H861 . 0.950 no
O86 . H862 . 0.950 no
C87 . C88 . 1.45(2) yes
C87 . H872 . 0.964 no
C87 . H871 . 0.959 no
C88 . C89 . 1.49(2) yes
C88 . H882 . 0.968 no
C88 . H881 . 0.968 no
C89 . N98 . 1.54(2) yes
C89 . H891 . 0.972 no
C89 . H892 . 0.969 no
Yb91 . N92 . 2.704(14) yes
Yb91 . N95 . 2.721(13) yes
Yb91 . N98 . 2.696(14) yes
Yb91 . N101 . 2.644(15) yes
Yb91 . O107 . 2.374(16) yes
Yb91 . O111 . 2.379(13) yes
Yb91 . O115 . 2.362(12) yes
Yb91 . O116 . 2.483(12) yes
N92 . C93 . 1.47(2) yes
N92 . C103 . 1.49(2) yes
N92 . C112 . 1.47(2) yes
C93 . C94 . 1.49(3) yes
C93 . H932 . 0.964 no
C93 . H931 . 0.967 no
C94 . N95 . 1.48(2) yes
C94 . H942 . 0.968 no
C94 . H941 . 0.968 no
N95 . C96 . 1.50(2) yes
N95 . C104 . 1.49(2) yes
C96 . C97 . 1.50(2) yes
C96 . H962 . 0.970 no
C96 . H961 . 0.969 no
C97 . N98 . 1.44(2) yes
C97 . H972 . 0.966 no
C97 . H971 . 0.961 no
N98 . C99 . 1.49(2) yes
C99 . C100 . 1.52(3) yes
C99 . H991 . 0.973 no
C99 . H992 . 0.970 no
C100 . N101 . 1.43(2) yes
C100 . H1001 . 0.974 no
C100 . H1002 . 0.971 no
N101 . C102 . 1.47(2) yes
N101 . C108 . 1.54(2) yes
C102 . C103 . 1.50(2) yes
C102 . H1021 . 0.969 no
C102 . H1022 . 0.971 no
C103 . H1031 . 0.967 no
C103 . H1032 . 0.968 no
C104 . C105 . 1.52(3) yes
C104 . H1041 . 0.967 no
C104 . H1042 . 0.973 no
C105 . O106 . 1.32(3) yes
C105 . O107 . 1.20(3) yes
C108 . C109 . 1.54(3) yes
C108 . H1082 . 0.973 no
C108 . H1081 . 0.967 no
C109 . O110 . 1.25(3) yes
C109 . O111 . 1.28(3) yes
C112 . C113 . 1.44(3) yes
C112 . H1122 . 0.969 no
C112 . H1121 . 0.969 no
C113 . O114 . 1.25(2) yes
C113 . O115 . 1.29(2) yes
O114 . Yb121 . 2.486(14) yes
O116 . H1161 . 0.950 no
O116 . H1162 . 0.950 no
Yb121 . N122 . 2.676(14) yes
Yb121 . N125 . 2.660(16) yes
Yb121 . N128 . 2.694(13) yes
Yb121 . N131 . 2.674(15) yes
Yb121 . O137 . 2.426(14) yes
Yb121 . C139 . 3.27(3) yes
Yb121 . O141 . 2.425(15) yes
Yb121 . O145 . 2.408(13) yes
Yb121 . O146 . 2.476(12) yes
N122 . C123 . 1.49(2) yes
N122 . C133 . 1.51(2) yes
N122 . C142 . 1.45(2) yes
C123 . C124 . 1.47(3) yes
C123 . H1232 . 0.975 no
C123 . H1231 . 0.972 no
C124 . N125 . 1.49(2) yes
C124 . H1242 . 0.972 no
C124 . H1241 . 0.969 no
N125 . C126 . 1.51(3) yes
N125 . C134 . 1.43(2) yes
C126 . C127 . 1.46(3) yes
C126 . H1261 . 0.971 no
C126 . H1262 . 0.970 no
C127 . N128 . 1.54(2) yes
C127 . H1271 . 0.969 no
C127 . H1272 . 0.964 no
N128 . C129 . 1.44(2) yes
C129 . C130 . 1.50(3) yes
C129 . H1291 . 0.966 no
C129 . H1292 . 0.973 no
C130 . N131 . 1.48(2) yes
C130 . H1301 . 0.969 no
C130 . H1302 . 0.969 no
N131 . C132 . 1.45(2) yes
N131 . C138 . 1.51(2) yes
C132 . C133 . 1.51(3) yes
C132 . H1321 . 0.967 no
C132 . H1322 . 0.972 no
C133 . H1331 . 0.974 no
C133 . H1332 . 0.972 no
C134 . C135 . 1.45(3) yes
C134 . H1341 . 0.967 no
C134 . H1342 . 0.966 no
C135 . O136 . 1.25(3) yes
C135 . O137 . 1.24(2) yes
C138 . C139 . 1.52(3) yes
C138 . H1381 . 0.971 no
C138 . H1382 . 0.967 no
C139 . O140 . 1.26(3) yes
C139 . O141 . 1.23(3) yes
C142 . C143 . 1.51(3) yes
C142 . H1422 . 0.964 no
C142 . H1423 . 0.959 no
C143 . O144 . 1.33(2) yes
C143 . O145 . 1.26(2) yes
O144 . Yb151 . 2.413(14) yes
O146 . H1461 . 0.950 no
O146 . H1462 . 0.950 no
Yb151 . N152 . 2.744(16) yes
Yb151 . N155 . 2.727(5) yes
Yb151 . N158 . 2.620(17) yes
Yb151 . N161 . 2.673(16) yes
Yb151 . O171 . 2.440(15) yes
Yb151 . O175 . 2.418(13) yes
Yb151 . O176 . 2.448(13) yes
Yb151 . O167 . 2.376(7) yes
Yb151 . N152 . 2.744(16) yes
Yb151 . N155 . 2.727(5) yes
Yb151 . N158 . 2.620(17) yes
Yb151 . N161 . 2.673(16) yes
Yb151 . O171 . 2.440(15) yes
Yb151 . O175 . 2.418(13) yes
Yb151 . O176 . 2.448(13) yes
Yb151 . O667 . 2.376(8) yes
N152 . C153 . 1.48(2) yes
N152 . C163 . 1.49(3) yes
N152 . C177 . 1.47(2) yes
C153 . C154 . 1.57(3) yes
C153 . H1531 . 0.925 no
C154 . N155 . 1.50(2) yes
C154 . H1541 . 0.969 no
C154 . H1542 . 0.970 no
N155 . C156 . 1.46(2) yes
N155 . C164 . 1.429(8) yes
N155 . C156 . 1.46(2) yes
N155 . C664 . 1.429(9) yes
C156 . C157 . 1.51(3) yes
C156 . H1561 . 0.971 no
C156 . H1562 . 0.963 no
C157 . N158 . 1.50(2) yes
C157 . H1571 . 0.967 no
C157 . H1572 . 0.970 no
N158 . C159 . 1.50(3) yes
N158 . C168 . 1.40(3) yes
C159 . C160 . 1.48(3) yes
C159 . H1591 . 0.969 no
C159 . H1592 . 0.975 no
C160 . N161 . 1.49(2) yes
C160 . H1602 . 0.969 no
C160 . H1601 . 0.971 no
N161 . C162 . 1.50(2) yes
N161 . C172 . 1.43(2) yes
C162 . C163 . 1.48(3) yes
C162 . H1622 . 0.973 no
C162 . H1621 . 0.972 no
C163 . H1632 . 0.972 no
C163 . H1631 . 0.971 no
C168 . C169 . 1.55(3) yes
C168 . H1682 . 0.971 no
C168 . H1681 . 0.969 no
C169 . O170 . 1.26(3) yes
C169 . O171 . 1.22(3) yes
C172 . C173 . 1.51(3) yes
C172 . H1721 . 0.966 no
C172 . H1722 . 0.971 no
C173 . O174 . 1.23(2) yes
C173 . O175 . 1.29(2) yes
O176 . H1761 . 0.950 no
O176 . H1762 . 0.950 no
C177 . C178 . 1.51(2) yes
C177 . H1771 . 0.963 no
C177 . H1772 . 0.973 no
C178 . C179 . 1.49(2) yes
C178 . H1781 . 0.967 no
C178 . H1782 . 0.966 no
C179 . H1791 . 0.973 no
C179 . H1792 . 0.968 no
C664 . C665 . 1.358(9) yes
C664 . H6641 . 0.970 no
C664 . H6642 . 0.970 no
C164 . C165 . 1.357(8) yes
C164 . H1641 . 0.970 no
C164 . H1642 . 0.969 no
C665 . O666 . 1.314(10) yes
C665 . O667 . 1.365(7) yes
C165 . O166 . 1.314(9) yes
C165 . O167 . 1.366(7) yes

loop_
_geom_hbond_atom_site_label_D
_geom_hbond_site_symmetry_D
_geom_hbond_atom_site_label_H
_geom_hbond_site_symmetry_H
_geom_hbond_atom_site_label_A
_geom_hbond_site_symmetry_A
_geom_hbond_angle_DHA
_geom_hbond_distance_DH
_geom_hbond_distance_HA
_geom_hbond_distance_DA
_geom_hbond_publ_flag
C4 . H41 . O110 . 166 0.97 2.46 3.41(3) yes
C10 . H102 . C23 . 124 0.97 2.47 3.12(3) yes
C13 . H131 . C19 . 122 0.97 2.55 3.17(3) yes
C36 . H362 . O20 4_546 166 0.97 2.53 3.47(3) yes
C39 . H392 . O20 4_546 157 0.97 2.54 3.45(3) yes
C40 . H402 . C53 . 124 0.97 2.48 3.13(3) yes
C43 . H432 . C49 . 124 0.96 2.45 3.09(3) yes
C59 . H592 . O141 2_566 130 0.97 2.50 3.21(3) yes
C63 . H631 . C75 . 122 0.97 2.43 3.05(3) yes
C66 . H661 . C79 . 126 0.97 2.47 3.14(3) yes
C74 . H5741 . O136 2_566 151 1.09 2.49 3.49(3) yes
C574 . H5741 . O136 2_566 150 0.97 2.49 3.36(3) yes
C87 . H872 . O85 . 127 0.96 2.53 3.20(3) yes
C89 . H891 . O16 . 154 0.97 2.53 3.43(3) yes
C94 . H942 . C113 . 123 0.97 2.47 3.11(3) yes
C97 . H972 . C105 . 121 0.97 2.46 3.07(3) yes
C100 . H1001 . O16 . 167 0.97 2.52 3.48(3) yes
C124 . H1242 . C143 . 122 0.97 2.55 3.18(3) yes
C127 . H1271 . C135 . 120 0.97 2.55 3.15(3) yes
C142 . H1423 . O114 . 131 0.96 2.23 2.94(3) yes
C156 . H1562 . C169 . 123 0.96 2.56 3.19(3) yes
C179 . H1791 . O21 . 122 0.97 2.59 3.21(3) yes
O176 . H1761 . C143 . 148 0.95 2.36 3.20(3) yes
O176 . H1761 . O145 . 179 0.95 1.80 2.75(3) yes
O176 . H1762 . O175 . 179 0.95 1.91 2.86(3) yes
O116 . H1161 . C173 . 148 0.95 2.41 3.26(3) yes
O116 . H1161 . O175 . 179 0.95 1.83 2.78(3) yes
O116 . H1162 . O111 . 179 0.95 1.90 2.85(3) yes
O146 . H1461 . O141 . 180 0.95 1.94 2.89(3) yes
O146 . H1462 . O137 . 179 0.95 1.71 2.66(3) yes
O56 . H561 . O51 . 180 0.95 1.84 2.79(3) yes
O56 . H562 . C23 . 148 0.95 2.38 3.22(3) yes
O56 . H562 . O25 . 180 0.95 1.86 2.81(3) yes
O86 . H861 . C45 . 149 0.95 2.42 3.27(3) yes
O86 . H861 . O47 . 180 0.95 1.91 2.86(3) yes
O86 . H862 . O77 . 180 0.95 1.90 2.85(3) yes
O86 . H862 . O577 . 174 0.95 1.81 2.76(3) yes
O26 . H261 . O17 . 179 0.95 1.89 2.84(3) yes
O26 . H262 . O21 . 179 0.95 1.80 2.75(3) yes

loop_
_platon_squeeze_void_nr
_platon_squeeze_void_average_x
_platon_squeeze_void_average_y
_platon_squeeze_void_average_z
_platon_squeeze_void_volume
_platon_squeeze_void_count_electrons
_platon_squeeze_void_content
1 -0.001 -0.001 0.006 7820 1923 ' '
